data_7704355
loop_
_publ_author_name
'Zhang, Yao'
'Li, Meng-Xuan'
'Hao, Qiang'
'Su, Fang'
'Zhu, Zai-Ming'
'Li, Jian-Sheng'
'Sang, Xiao-Jing'
'Wang, Chang-Sheng'
'Zhang, Lan-Cui'

_publ_section_title
;
 Two new estertin modified tungstosilicates: synthesis, catalytic activity
 and photoelectrochemical property.
;
_journal_issue 21
_journal_name_full 'Dalton transactions (Cambridge, England : 2003)'
_journal_page_first 7234
_journal_page_last 7244
_journal_paper_doi 10.1039/d0dt00217h
_journal_volume 49
_journal_year 2020
_chemical_formula_moiety 'C9 H40 Co K N15 Na2 O71 Si2 Sn W19,12H2O'
_chemical_formula_sum 'C9 H64 Co K N15 Na2 O83 Si2 Sn W19'
_chemical_formula_weight 5522.78
_space_group_crystal_system triclinic
_space_group_IT_number 2
_space_group_name_Hall '-P 1'
_space_group_name_H-M_alt 'P -1'
_atom_sites_solution_hydrogens mixed
_audit_creation_method SHELXL-2014/7
_audit_update_record
;
2020-04-17 deposited with the CCDC.	2020-05-08 downloaded from the CCDC.
;
_cell_angle_alpha 77.952(4)
_cell_angle_beta 76.799(4)
_cell_angle_gamma 69.323(4)
_cell_formula_units_Z 2
_cell_length_a 13.146(3)
_cell_length_b 16.860(4)
_cell_length_c 26.432(7)
_cell_measurement_reflns_used 6255
_cell_measurement_temperature 296(2)
_cell_measurement_theta_max 27.11
_cell_measurement_theta_min 2.51
_cell_volume 5283(2)
_computing_cell_refinement 'SMART (Bruker, 2005)'
_computing_data_collection 'SMART (Bruker, 2005)'
_computing_data_reduction SAINT
_computing_molecular_graphics 'SHELXTL (Sheldrick, 1997)'
_computing_publication_material SHELXTL
_computing_structure_refinement 'SHELXL-2014/7 (Sheldrick, 2014)'
_computing_structure_solution 'SHELXS-97 (Sheldrick, 1990)'
_diffrn_ambient_temperature 296(2)
_diffrn_measured_fraction_theta_full 0.995
_diffrn_measured_fraction_theta_max 0.995
_diffrn_measurement_device_type 'CCD area detector'
_diffrn_measurement_method 'phi and omega scans'
_diffrn_radiation_type MoK\a
_diffrn_radiation_wavelength 0.71073
_diffrn_reflns_av_R_equivalents 0.0381
_diffrn_reflns_av_unetI/netI 0.0791
_diffrn_reflns_Laue_measured_fraction_full 0.995
_diffrn_reflns_Laue_measured_fraction_max 0.995
_diffrn_reflns_limit_h_max 15
_diffrn_reflns_limit_h_min -15
_diffrn_reflns_limit_k_max 19
_diffrn_reflns_limit_k_min -20
_diffrn_reflns_limit_l_max 17
_diffrn_reflns_limit_l_min -31
_diffrn_reflns_number 27443
_diffrn_reflns_point_group_measured_fraction_full 0.995
_diffrn_reflns_point_group_measured_fraction_max 0.995
_diffrn_reflns_theta_full 25.000
_diffrn_reflns_theta_max 25.000
_diffrn_reflns_theta_min 1.734
_exptl_absorpt_coefficient_mu 21.145
_exptl_absorpt_correction_T_max 0.4003
_exptl_absorpt_correction_T_min 0.2311
_exptl_absorpt_correction_type multi-scan
_exptl_absorpt_process_details '(SADABS; Sheldrick, 2003)'
_exptl_crystal_colour pink
_exptl_crystal_density_diffrn 3.472
_exptl_crystal_description block
_exptl_crystal_F_000 4878
_exptl_crystal_size_max 0.098
_exptl_crystal_size_mid 0.067
_exptl_crystal_size_min 0.053
_platon_squeeze_details
;
;
_refine_diff_density_max 2.151
_refine_diff_density_min -1.659
_refine_diff_density_rms 0.365
_refine_ls_extinction_method none
_refine_ls_goodness_of_fit_ref 1.040
_refine_ls_hydrogen_treatment mixed
_refine_ls_matrix_type full
_refine_ls_number_parameters 1255
_refine_ls_number_reflns 18517
_refine_ls_number_restraints 188
_refine_ls_restrained_S_all 1.039
_refine_ls_R_factor_all 0.0732
_refine_ls_R_factor_gt 0.0454
_refine_ls_shift/su_max 0.017
_refine_ls_shift/su_mean 0.000
_refine_ls_structure_factor_coef Fsqd
_refine_ls_weighting_details 'w=1/[\s^2^(Fo^2^)+(0.0420P)^2^+18.8352P] where P=(Fo^2^+2Fc^2^)/3'
_refine_ls_weighting_scheme calc
_refine_ls_wR_factor_gt 0.1000
_refine_ls_wR_factor_ref 0.1123
_reflns_Friedel_coverage 0.000
_reflns_number_gt 13484
_reflns_number_total 18517
_reflns_threshold_expression 'I > 2\s(I)'
_cod_data_source_file d0dt00217h2.cif
_cod_data_source_block 1
_cod_depositor_comments
;
The following automatic conversions were performed:

data item '_exptl_absorpt_correction_type' value 'Multi-scan' was
changed to 'multi-scan' in accordance with the
/home/data/users/saulius/crontab/automatic-downloads/rss-feeds/RSC/lib/dictionaries/cif_core.dic
dictionary named 'cif_core.dic' version 2.4.2 last updated on
2011-04-26.

Automatic conversion script
Id: cif_fix_values 7556 2019-12-06 15:28:31Z antanas 

 Adding full bibliography for 7704355--7704356.cif.
;
_cod_database_code 7704355
_shelx_shelxl_version_number 2014/7
_shelx_space_group_comment
;
The symmetry employed for this shelxl refinement is uniquely defined
by the following loop, which should always be used as a source of
symmetry information in preference to the above space-group names.
They are only intended as comments.
;
_shelx_estimated_absorpt_t_min 0.231
_shelx_estimated_absorpt_t_max 0.400

loop_
_space_group_symop_operation_xyz
'x, y, z'
'-x, -y, -z'

loop_
_atom_site_label
_atom_site_type_symbol
_atom_site_fract_x
_atom_site_fract_y
_atom_site_fract_z
_atom_site_U_iso_or_equiv
_atom_site_adp_type
_atom_site_occupancy
_atom_site_site_symmetry_order
_atom_site_calc_flag
_atom_site_refinement_flags_posn
_atom_site_refinement_flags_adp
_atom_site_refinement_flags_occupancy
_atom_site_disorder_assembly
_atom_site_disorder_group
W1 W 0.85998(5) 0.06140(4) 0.86891(2) 0.01827(15) Uani 1 1 d . . . . .
W2 W 0.62191(5) 0.03123(4) 0.87509(3) 0.01881(15) Uani 1 1 d . . . . .
W3 W 0.97790(5) -0.15771(5) 0.93954(3) 0.02127(16) Uani 1 1 d . . . . .
W4 W 0.64718(5) 0.17620(4) 0.59201(3) 0.02045(16) Uani 1 1 d . . . . .
W5 W 0.41906(5) 0.44593(5) 0.72104(3) 0.02239(16) Uani 1 1 d . . . . .
W6 W 0.68584(5) 0.48277(4) 0.71094(3) 0.02240(16) Uani 1 1 d . . . . .
W7 W 0.88206(5) 0.20975(5) 0.58011(3) 0.02081(16) Uani 1 1 d . . . . .
W8 W 1.12454(5) -0.10005(5) 0.82765(3) 0.02066(16) Uani 1 1 d . . . . .
W9 W 0.83110(5) -0.19086(4) 0.71755(3) 0.01950(15) Uani 1 1 d . . . . .
W10 W 1.10023(5) -0.29316(5) 0.84764(3) 0.02316(16) Uani 1 1 d . . . . .
W11 W 1.06615(5) -0.16390(5) 0.71457(3) 0.02008(16) Uani 1 1 d . . . . .
W12 W 0.48477(5) 0.40820(5) 0.59496(3) 0.02191(16) Uani 1 1 d . . . . .
W13 W 0.83430(6) -0.32435(4) 0.85042(3) 0.02305(16) Uani 1 1 d . . . . .
W14 W 0.92212(5) 0.33680(5) 0.66741(3) 0.02197(16) Uani 1 1 d . . . . .
W15 W 0.75047(6) 0.44580(5) 0.58364(3) 0.02219(16) Uani 1 1 d . . . . .
W16 W 0.71252(6) -0.19101(5) 0.94251(3) 0.02196(16) Uani 1 1 d . . . . .
W17 W 0.40712(5) 0.26857(5) 0.69081(3) 0.02193(16) Uani 1 1 d . . . . .
W18 W 0.61089(5) -0.15967(5) 0.83360(3) 0.02150(16) Uani 1 1 d . . . . .
W19 W 0.52905(5) 0.24485(5) 0.80741(3) 0.02346(17) Uani 1 1 d . . . . .
Sn1 Sn 0.76771(8) 0.27505(7) 0.79384(4) 0.0166(2) Uani 1 1 d . U . . .
Co1 Co 0.86946(17) 0.00321(15) 0.64409(8) 0.0222(5) Uani 1 1 d . . . . .
Si1 Si 0.6714(3) 0.2925(3) 0.68123(16) 0.0132(9) Uani 1 1 d . . . . .
Si2 Si 0.8646(3) -0.1208(3) 0.82547(16) 0.0149(9) Uani 1 1 d . . . . .
K1 K 0.5923(4) 0.0372(3) 0.7266(2) 0.0536(14) Uani 1 1 d . . . . .
Na1 Na 0.7874(7) 0.6164(8) 0.4297(4) 0.085(4) Uani 1 1 d D . . . .
Na2 Na 1.0257(12) 0.0831(8) 0.7087(6) 0.080(5) Uani 0.75 1 d . . P A 1
Na3 Na 0.506(3) 0.676(2) 0.8099(15) 0.065(10) Uiso 0.25 1 d . . P B 2
O1 O 0.7194(9) 0.0731(7) 0.6187(4) 0.025(3) Uani 1 1 d . . . . .
O2 O 0.8872(8) -0.0475(7) 0.9260(4) 0.020(2) Uani 1 1 d . . . . .
O3 O 0.3815(8) 0.3433(7) 0.6274(4) 0.023(3) Uani 1 1 d . . . . .
O4 O 0.5343(9) 0.4922(7) 0.7098(4) 0.024(3) Uani 1 1 d . . . . .
O5 O 0.7283(8) 0.2226(7) 0.6408(4) 0.022(3) Uani 1 1 d . . . . .
O6 O 1.1965(8) -0.2208(7) 0.8341(4) 0.021(3) Uani 1 1 d . . . . .
O7 O 0.9364(9) 0.2506(7) 0.6283(4) 0.023(3) Uani 1 1 d . . . . .
O8 O 0.7000(9) 0.5221(7) 0.6359(4) 0.027(3) Uani 1 1 d . . . . .
O9 O 1.1025(9) -0.1053(7) 0.7597(4) 0.025(3) Uani 1 1 d . . . . .
O10 O 0.8314(8) 0.1424(7) 0.8118(4) 0.018(2) Uani 1 1 d . . . . .
O11 O 0.7993(8) -0.0215(6) 0.8335(4) 0.016(2) Uani 1 1 d . . . . .
O12 O 0.9901(8) -0.2269(7) 0.6933(4) 0.020(3) Uani 1 1 d . . . . .
O13 O 1.0032(9) 0.0037(7) 0.8335(4) 0.025(3) Uani 1 1 d . . . . .
O14 O 0.6909(8) -0.1489(7) 0.7650(4) 0.022(3) Uani 1 1 d . . . . .
O15 O 0.7673(10) 0.5138(8) 0.5267(5) 0.037(3) Uani 1 1 d . . . . .
O16 O 0.6808(9) -0.2794(7) 0.8395(4) 0.025(3) Uani 1 1 d . . . . .
O17 O 0.5927(8) -0.0416(7) 0.8369(4) 0.022(3) Uani 1 1 d . . . . .
O18 O 0.4752(8) 0.3661(7) 0.7778(4) 0.024(3) Uani 1 1 d . . . . .
O19 O 0.8909(9) 0.1153(7) 0.9087(4) 0.027(3) Uani 1 1 d . . . . .
O20 O 0.6859(8) 0.4028(7) 0.7699(4) 0.023(3) Uani 1 1 d . U . . .
O21 O 0.6238(8) 0.2637(7) 0.8413(4) 0.020(2) Uani 1 1 d . . . . .
O22 O 0.5405(8) 0.3402(6) 0.6743(4) 0.017(2) Uani 1 1 d . . . . .
O23 O 0.6524(9) -0.2098(8) 1.0061(4) 0.032(3) Uani 1 1 d . . . . .
O24 O 0.8695(8) -0.2906(7) 0.7799(4) 0.020(3) Uani 1 1 d . . . . .
O25 O 0.5781(9) 0.3104(8) 0.5703(4) 0.026(3) Uani 1 1 d . . . . .
O26 O 1.0920(8) -0.2668(7) 0.7781(4) 0.023(3) Uani 1 1 d . . . . .
O27 O 1.0144(8) -0.0704(8) 0.6716(4) 0.025(3) Uani 1 1 d . . . . .
O28 O 0.3993(8) 0.4818(7) 0.6498(4) 0.024(3) Uani 1 1 d . . . . .
O29 O 0.8532(9) -0.1989(8) 0.9539(4) 0.026(3) Uani 1 1 d . . . . .
O30 O 0.6734(8) -0.0709(7) 0.9271(4) 0.020(2) Uani 1 1 d . . . . .
O31 O 0.5964(9) 0.4584(7) 0.5869(5) 0.029(3) Uani 1 1 d . . . . .
O32 O 0.8041(9) -0.0928(7) 0.6750(4) 0.027(3) Uani 1 1 d . . . . .
O33 O 0.7850(7) -0.1788(6) 0.8538(4) 0.012(2) Uani 1 1 d . U . . .
O34 O 0.8934(9) 0.2699(7) 0.7304(4) 0.028(3) Uani 1 1 d . . . . .
O35 O 0.9984(9) -0.1645(8) 1.0027(4) 0.030(3) Uani 1 1 d . . . . .
O36 O 1.0568(9) 0.3288(7) 0.6648(4) 0.028(3) Uani 1 1 d . . . . .
O37 O 0.7082(8) 0.0802(7) 0.9009(4) 0.019(2) Uani 1 1 d . . . . .
O38 O 0.7966(10) -0.2556(8) 0.6848(5) 0.036(3) Uani 1 1 d . . . . .
O39 O 0.6650(10) 0.5759(8) 0.7358(5) 0.034(3) Uani 1 1 d . . . . .
O40 O 0.4964(8) 0.0700(8) 0.9139(5) 0.029(3) Uani 1 1 d . . . . .
O41 O 0.5256(8) 0.1927(7) 0.6494(4) 0.024(3) Uani 1 1 d . . . . .
O42 O 0.6802(8) 0.2476(7) 0.7421(4) 0.023(3) Uani 1 1 d . . . . .
O43 O 0.7764(9) 0.1950(7) 0.5467(4) 0.025(3) Uani 1 1 d . . . . .
O44 O 0.7949(9) 0.3409(7) 0.5619(4) 0.024(3) Uani 1 1 d . . . . .
O45 O 0.6027(8) 0.1199(7) 0.8180(4) 0.019(2) Uani 1 1 d . . . . .
O46 O 0.4756(8) 0.2183(7) 0.7515(4) 0.022(3) Uani 1 1 d . . . . .
O47 O 1.0992(8) -0.1144(8) 0.9035(4) 0.024(3) Uani 1 1 d . . . . .
O48 O 0.8920(8) 0.4168(7) 0.6038(4) 0.028(3) Uani 1 1 d . . . . .
O49 O 0.9834(9) 0.2131(8) 0.5233(4) 0.033(3) Uani 1 1 d . . . . .
O50 O 0.9736(9) -0.3302(7) 0.8635(4) 0.024(3) Uani 1 1 d . . . . .
O51 O 0.3144(9) 0.5224(8) 0.7517(5) 0.033(3) Uani 1 1 d . . . . .
O52 O 0.4162(9) 0.4665(7) 0.5437(4) 0.028(3) Uani 1 1 d . . . . .
O53 O 0.5924(10) 0.1545(8) 0.5454(5) 0.039(3) Uani 1 1 d . . . . .
O54 O 0.9284(9) 0.1022(7) 0.6092(4) 0.026(3) Uani 1 1 d . . . . .
O55 O 1.1960(9) -0.2107(7) 0.6798(4) 0.031(3) Uani 1 1 d . . . . .
O56 O 1.0711(9) -0.2705(7) 0.9198(4) 0.029(3) Uani 1 1 d . . . . .
O57 O 0.7684(10) -0.3040(8) 0.9231(4) 0.031(3) Uani 1 1 d . . . . .
O58 O 0.7345(8) 0.3657(7) 0.6670(4) 0.019(2) Uani 1 1 d . . . . .
O59 O 0.8510(10) -0.4313(8) 0.8557(5) 0.034(3) Uani 1 1 d . . . . .
O60 O 0.9769(8) -0.1570(7) 0.8519(4) 0.018(2) Uani 1 1 d . . . . .
O61 O 0.4183(9) 0.2479(8) 0.8570(5) 0.037(3) Uani 1 1 d . . . . .
O62 O 0.8987(8) -0.1303(7) 0.7638(4) 0.015(2) Uani 1 1 d . . . . .
O63 O 0.8464(8) 0.4399(8) 0.6992(4) 0.027(3) Uani 1 1 d . . . . .
O64 O 1.1998(9) -0.3905(8) 0.8525(5) 0.034(3) Uani 1 1 d . . . . .
O65 O 1.2330(8) -0.0631(8) 0.8154(5) 0.033(3) Uani 1 1 d . . . . .
O66 O 0.4844(9) -0.1505(7) 0.8217(5) 0.028(3) Uani 1 1 d . . . . .
O67 O 0.5885(9) -0.1735(7) 0.9089(4) 0.026(3) Uani 1 1 d . . . . .
O68 O 0.3354(8) 0.3695(7) 0.7244(4) 0.025(3) Uani 1 1 d . . . . .
O69 O 0.3037(9) 0.2235(8) 0.7025(5) 0.038(3) Uani 1 1 d . . . . .
O70 O 1.0603(12) 0.4012(10) 0.8384(6) 0.055(3) Uani 1 1 d . U . . .
O71 O 0.9438(13) 0.3700(10) 0.9082(6) 0.063(4) Uani 1 1 d . U . . .
N1 N 1.0804(12) -0.4264(10) 0.7497(6) 0.035(4) Uani 1 1 d . . . . .
H1A H 1.0383 -0.3769 0.7576 0.042 Uiso 1 1 calc R U . . .
H1B H 1.1478 -0.4452 0.7546 0.042 Uiso 1 1 calc R U . . .
N2 N 0.9391(12) -0.4449(10) 0.7228(6) 0.041(4) Uani 1 1 d . U . . .
H2A H 0.8971 -0.3954 0.7307 0.050 Uiso 1 1 calc R U . . .
H2B H 0.9136 -0.4756 0.7100 0.050 Uiso 1 1 calc R U . . .
N3 N 1.1071(11) -0.5488(9) 0.7148(6) 0.038(4) Uani 1 1 d . U . . .
H3A H 1.0814 -0.5773 0.7004 0.045 Uiso 1 1 calc R U . . .
H3B H 1.1747 -0.5685 0.7194 0.045 Uiso 1 1 calc R U . . .
N4 N 0.3240(14) -0.0331(12) 0.9022(6) 0.052(5) Uani 1 1 d . . . . .
H4A H 0.2953 -0.0501 0.8820 0.062 Uiso 1 1 calc R U . . .
H4B H 0.3852 -0.0225 0.8906 0.062 Uiso 1 1 calc R U . . .
N5 N 0.3199(15) 0.0039(12) 0.9811(6) 0.053(5) Uani 1 1 d . . . . .
H5A H 0.2886 0.0112 1.0128 0.063 Uiso 1 1 calc R U . . .
H5B H 0.3811 0.0140 0.9686 0.063 Uiso 1 1 calc R U . . .
N6 N 0.1815(13) -0.0391(12) 0.9687(7) 0.054(5) Uani 1 1 d . . . . .
H6A H 0.1486 -0.0323 1.0004 0.065 Uiso 1 1 calc R U . . .
H6B H 0.1531 -0.0565 0.9486 0.065 Uiso 1 1 calc R U . . .
N7 N 0.7666(14) 0.3724(11) 0.4533(6) 0.055(5) Uani 1 1 d . U . . .
H7A H 0.7106 0.4180 0.4503 0.066 Uiso 1 1 calc R U . . .
H7B H 0.7832 0.3489 0.4838 0.066 Uiso 1 1 calc R U . . .
N8 N 0.9161(15) 0.2691(12) 0.4177(6) 0.060(6) Uani 1 1 d . . . . .
H8A H 0.9585 0.2468 0.3908 0.072 Uiso 1 1 calc R U . . .
H8B H 0.9308 0.2470 0.4487 0.072 Uiso 1 1 calc R U . . .
N9 N 0.8049(14) 0.3710(11) 0.3662(6) 0.047(5) Uani 1 1 d . . . . .
H9A H 0.7494 0.4166 0.3621 0.056 Uiso 1 1 calc R U . . .
H9B H 0.8456 0.3476 0.3393 0.056 Uiso 1 1 calc R U . . .
N10 N 0.5092(19) 0.3475(14) 0.4615(8) 0.086(7) Uani 1 1 d . U . . .
H10A H 0.4598 0.3966 0.4565 0.104 Uiso 1 1 calc R U . . .
H10B H 0.5212 0.3248 0.4928 0.104 Uiso 1 1 calc R U . . .
N11 N 0.6464(18) 0.2326(13) 0.4243(9) 0.088(8) Uani 1 1 d . . . . .
H11A H 0.6831 0.2092 0.3968 0.106 Uiso 1 1 calc R U . . .
H11B H 0.6612 0.2075 0.4548 0.106 Uiso 1 1 calc R U . . .
N12 N 0.5479(18) 0.3422(13) 0.3741(7) 0.076(7) Uani 1 1 d . . . . .
H12A H 0.5849 0.3184 0.3468 0.091 Uiso 1 1 calc R U . . .
H12B H 0.4965 0.3907 0.3707 0.091 Uiso 1 1 calc R U . . .
N13 N 0.2583(16) 0.1839(14) 0.8317(7) 0.073(6) Uani 1 1 d . U . . .
H13A H 0.3175 0.1960 0.8300 0.088 Uiso 1 1 calc R U . . .
H13B H 0.2440 0.1731 0.8042 0.088 Uiso 1 1 calc R U . . .
N14 N 0.2110(17) 0.1984(14) 0.9179(8) 0.074(7) Uani 1 1 d . . . . .
H14A H 0.1695 0.1933 0.9479 0.088 Uiso 1 1 calc R U . . .
H14B H 0.2675 0.2143 0.9152 0.088 Uiso 1 1 calc R U . . .
N15 N 0.1025(17) 0.1573(14) 0.8797(9) 0.087(8) Uani 1 1 d . . . . .
H15A H 0.0596 0.1517 0.9092 0.105 Uiso 1 1 calc R U . . .
H15B H 0.0894 0.1468 0.8518 0.105 Uiso 1 1 calc R U . . .
C1 C 0.8376(15) 0.3078(13) 0.8480(7) 0.041(3) Uani 1 1 d D U . . .
H1C H 0.7784 0.3407 0.8723 0.049 Uiso 1 1 calc R U . . .
H1D H 0.8777 0.2556 0.8681 0.049 Uiso 1 1 calc R U . . .
C2 C 0.9150(16) 0.3591(13) 0.8226(7) 0.047(3) Uani 1 1 d D U . . .
H2C H 0.9720 0.3276 0.7969 0.056 Uiso 1 1 calc R U . . .
H2D H 0.8740 0.4128 0.8041 0.056 Uiso 1 1 calc R U . . .
C3 C 0.9694(18) 0.3780(14) 0.8613(8) 0.050(3) Uani 1 1 d D U . . .
C4 C 1.119(2) 0.4256(16) 0.8699(9) 0.063(5) Uani 1 1 d . U . . .
H4C H 1.1811 0.4400 0.8477 0.095 Uiso 1 1 calc R U . . .
H4D H 1.0707 0.4742 0.8864 0.095 Uiso 1 1 calc R U . . .
H4E H 1.1455 0.3786 0.8964 0.095 Uiso 1 1 calc R U . . .
C5 C 1.0416(13) -0.4735(11) 0.7302(7) 0.027(4) Uani 1 1 d . . . . .
C6 C 0.2736(17) -0.0231(14) 0.9513(8) 0.045(5) Uani 1 1 d . . . . .
C7 C 0.8264(17) 0.3387(13) 0.4113(8) 0.039(5) Uani 1 1 d . . . . .
C8 C 0.569(2) 0.3054(14) 0.4196(8) 0.047(6) Uani 1 1 d . . . . .
C9 C 0.1885(18) 0.1820(18) 0.8773(10) 0.063(7) Uani 1 1 d . . . . .
O1W O 0.9292(11) -0.0548(10) 0.5755(5) 0.047(4) Uani 1 1 d D . . . .
H1WA H 0.9999(19) -0.068(10) 0.570(7) 0.056 Uiso 1 1 d D U . . .
H1WB H 0.905(11) -0.006(6) 0.557(7) 0.056 Uiso 1 1 d D U . . .
O2W O 0.8018(10) 0.0594(8) 0.7186(4) 0.035(3) Uani 1 1 d . . . . .
H2WA H 0.7973 0.1190 0.7146 0.042 Uiso 1 1 calc R U . . .
H2WB H 0.8405 0.0263 0.7472 0.042 Uiso 1 1 calc R U . . .
O3W O 0.3796(16) 0.0288(14) 0.7514(8) 0.104(7) Uani 1 1 d . . . . .
O4W O 1.109(2) 0.1589(15) 0.7659(10) 0.089(8) Uani 0.75 1 d . . P . .
O5W O 0.9761(15) 0.5122(12) 0.4721(7) 0.054(5) Uiso 0.75 1 d D . P C 1
H5WA H 1.013(8) 0.462(5) 0.464(5) 0.065 Uiso 0.75 1 d D U P D 1
H5WB H 0.984(8) 0.512(9) 0.503(3) 0.065 Uiso 0.75 1 d D U P E 1
O6W O 0.977(3) 0.469(2) 0.4121(11) 0.091(12) Uiso 0.5 1 d D . P C 2
O7W O 0.903(2) 0.6610(18) 0.4973(11) 0.048(7) Uani 0.5 1 d . U P C 2
O8W O 0.654(4) 0.775(4) 0.454(2) 0.047(15) Uiso 0.25 1 d . . P C 2
O9W O 0.266(3) -0.241(2) 1.0199(13) 0.071(10) Uiso 0.5 1 d . . P F 2
O10W O 0.621(3) 0.552(3) 0.8494(17) 0.111(14) Uiso 0.5 1 d . . P G 1
O11W O 0.577(3) -0.057(3) 0.6506(16) 0.100(13) Uiso 0.5 1 d . . P H 2
O12W O 0.370(4) 0.711(4) 0.893(2) 0.044(14) Uiso 0.25 1 d D . P . .
H12C H 0.36(3) 0.748(14) 0.913(9) 0.052 Uiso 0.25 1 d D U P . .
H12D H 0.34(2) 0.674(13) 0.912(13) 0.052 Uiso 0.25 1 d D U P . .
O13W O 0.378(4) 0.860(3) 0.7060(19) 0.034(12) Uiso 0.25 1 d . . P . .
O14W O 0.381(2) 0.6837(18) 0.7437(11) 0.047(7) Uiso 0.5 1 d . . P . .
O15W O 0.983(3) -0.426(3) 0.9849(15) 0.092(12) Uiso 0.5 1 d . . P I 1
O16W O 1.204(3) -0.372(3) 0.9998(15) 0.090(12) Uiso 0.5 1 d D . P . .
H16A H 1.20(2) -0.336(14) 1.020(9) 0.108 Uiso 0.5 1 d D U P . .
H16B H 1.141(11) -0.380(16) 1.007(13) 0.108 Uiso 0.5 1 d D U P . .
O17W O 0.4459(12) -0.2262(10) 1.0489(5) 0.055(4) Uani 1 1 d D U . . .
H17A H 0.444(14) -0.177(5) 1.054(7) 0.065 Uiso 1 1 d D U . . .
H17B H 0.400(11) -0.217(9) 1.028(6) 0.065 Uiso 1 1 d D U . . .
O18W O 1.140(2) -0.0751(17) 0.5251(11) 0.043(7) Uani 0.5 1 d D . P . .
H18A H 1.17(2) -0.111(13) 0.503(8) 0.052 Uiso 0.5 1 d D U P . .
H18B H 1.084(16) -0.037(14) 0.513(10) 0.052 Uiso 0.5 1 d D U P . .
O19W O 0.556(2) 0.7597(17) 0.7139(10) 0.039(6) Uiso 0.5 1 d . . P . .
O20W O 0.778(2) -0.3366(19) 0.6049(11) 0.049(7) Uiso 0.5 1 d D . P . .
H20A H 0.77(2) -0.33(2) 0.573(4) 0.059 Uiso 0.5 1 d D U P . .
H20B H 0.843(11) -0.373(17) 0.606(9) 0.059 Uiso 0.5 1 d D U P . .
O21W O 0.421(3) 0.485(3) 0.8538(17) 0.025(11) Uiso 0.25 1 d . . P . .

loop_
_atom_site_aniso_label
_atom_site_aniso_U_11
_atom_site_aniso_U_22
_atom_site_aniso_U_33
_atom_site_aniso_U_23
_atom_site_aniso_U_13
_atom_site_aniso_U_12
W1 0.0199(3) 0.0190(4) 0.0189(3) -0.0041(3) -0.0043(3) -0.0083(3)
W2 0.0170(3) 0.0196(4) 0.0217(3) -0.0053(3) -0.0020(3) -0.0076(3)
W3 0.0254(4) 0.0225(4) 0.0171(3) -0.0017(3) -0.0078(3) -0.0073(3)
W4 0.0228(3) 0.0203(4) 0.0212(4) -0.0039(3) -0.0083(3) -0.0070(3)
W5 0.0195(3) 0.0195(4) 0.0269(4) -0.0043(3) -0.0057(3) -0.0032(3)
W6 0.0267(4) 0.0186(4) 0.0248(4) -0.0037(3) -0.0073(3) -0.0086(3)
W7 0.0231(3) 0.0224(4) 0.0179(3) -0.0037(3) -0.0012(3) -0.0095(3)
W8 0.0167(3) 0.0255(4) 0.0224(4) -0.0054(3) -0.0049(3) -0.0077(3)
W9 0.0233(3) 0.0182(4) 0.0200(3) -0.0055(3) -0.0055(3) -0.0076(3)
W10 0.0248(4) 0.0193(4) 0.0244(4) -0.0034(3) -0.0086(3) -0.0029(3)
W11 0.0190(3) 0.0227(4) 0.0189(3) -0.0065(3) -0.0027(3) -0.0053(3)
W12 0.0242(4) 0.0193(4) 0.0235(4) 0.0001(3) -0.0109(3) -0.0059(3)
W13 0.0291(4) 0.0170(4) 0.0243(4) -0.0023(3) -0.0043(3) -0.0095(3)
W14 0.0212(3) 0.0236(4) 0.0251(4) -0.0034(3) -0.0062(3) -0.0107(3)
W15 0.0282(4) 0.0204(4) 0.0208(4) 0.0008(3) -0.0058(3) -0.0123(3)
W16 0.0282(4) 0.0222(4) 0.0176(3) -0.0018(3) -0.0021(3) -0.0123(3)
W17 0.0186(3) 0.0218(4) 0.0274(4) -0.0019(3) -0.0064(3) -0.0081(3)
W18 0.0199(3) 0.0235(4) 0.0253(4) -0.0060(3) -0.0042(3) -0.0105(3)
W19 0.0197(3) 0.0274(4) 0.0229(4) -0.0024(3) -0.0024(3) -0.0085(3)
Sn1 0.0191(5) 0.0169(6) 0.0176(5) -0.0023(5) -0.0085(4) -0.0070(5)
Co1 0.0235(12) 0.0219(13) 0.0217(12) -0.0024(10) -0.0054(9) -0.0075(10)
Si1 0.013(2) 0.015(2) 0.014(2) -0.0056(18) -0.0024(16) -0.0043(18)
Si2 0.018(2) 0.016(2) 0.012(2) -0.0035(19) -0.0038(17) -0.0056(19)
K1 0.044(3) 0.051(3) 0.056(3) 0.009(3) -0.007(2) -0.015(2)
Na1 0.059(6) 0.155(11) 0.049(5) 0.035(7) -0.031(5) -0.059(7)
Na2 0.130(12) 0.036(7) 0.117(11) 0.001(7) -0.096(10) -0.037(8)
O1 0.027(6) 0.028(7) 0.020(6) 0.001(5) -0.015(5) -0.004(5)
O2 0.020(6) 0.018(6) 0.026(6) -0.005(5) -0.005(5) -0.009(5)
O3 0.027(6) 0.024(7) 0.019(6) 0.004(5) -0.014(5) -0.008(5)
O4 0.029(6) 0.018(6) 0.033(7) -0.001(5) -0.012(5) -0.014(5)
O5 0.021(6) 0.019(6) 0.027(6) -0.001(5) -0.005(5) -0.010(5)
O6 0.012(5) 0.022(6) 0.023(6) -0.003(5) -0.007(4) 0.005(5)
O7 0.034(6) 0.017(6) 0.024(6) -0.011(5) -0.006(5) -0.009(5)
O8 0.030(6) 0.019(7) 0.034(7) 0.002(6) -0.012(5) -0.009(5)
O9 0.033(7) 0.025(7) 0.017(6) -0.007(5) -0.004(5) -0.007(6)
O10 0.022(6) 0.015(6) 0.017(6) -0.001(5) -0.004(5) -0.005(5)
O11 0.016(5) 0.015(6) 0.019(6) -0.003(5) -0.001(4) -0.007(5)
O12 0.021(6) 0.020(6) 0.023(6) -0.011(5) -0.007(5) -0.003(5)
O13 0.027(6) 0.019(6) 0.025(6) -0.007(5) 0.001(5) -0.005(5)
O14 0.026(6) 0.015(6) 0.030(6) -0.011(5) -0.007(5) -0.006(5)
O15 0.052(8) 0.029(7) 0.027(7) 0.008(6) -0.007(6) -0.017(6)
O16 0.031(6) 0.020(6) 0.032(7) -0.001(5) -0.006(5) -0.018(5)
O17 0.019(6) 0.032(7) 0.016(6) -0.007(5) -0.008(5) -0.005(5)
O18 0.024(6) 0.031(7) 0.014(6) 0.003(5) -0.003(5) -0.009(5)
O19 0.035(7) 0.029(7) 0.024(6) -0.003(6) -0.011(5) -0.017(6)
O20 0.026(5) 0.030(6) 0.022(5) -0.014(5) -0.005(4) -0.013(5)
O21 0.024(6) 0.016(6) 0.021(6) -0.001(5) -0.001(5) -0.010(5)
O22 0.022(6) 0.010(6) 0.018(6) -0.001(5) -0.007(4) -0.003(5)
O23 0.042(7) 0.031(7) 0.023(6) -0.006(6) 0.008(5) -0.019(6)
O24 0.018(5) 0.027(7) 0.020(6) -0.008(5) -0.002(5) -0.011(5)
O25 0.025(6) 0.038(8) 0.017(6) -0.015(6) -0.008(5) -0.003(6)
O26 0.019(6) 0.031(7) 0.015(6) -0.006(5) -0.002(4) -0.002(5)
O27 0.023(6) 0.036(7) 0.017(6) -0.007(5) -0.001(5) -0.010(5)
O28 0.024(6) 0.019(6) 0.023(6) 0.003(5) -0.002(5) -0.004(5)
O29 0.030(6) 0.037(7) 0.022(6) -0.003(6) -0.008(5) -0.023(6)
O30 0.030(6) 0.026(7) 0.012(5) -0.006(5) -0.007(5) -0.017(5)
O31 0.028(6) 0.027(7) 0.037(7) 0.001(6) -0.008(5) -0.017(6)
O32 0.023(6) 0.022(7) 0.034(7) -0.001(6) -0.005(5) -0.004(5)
O33 0.013(4) 0.009(4) 0.017(4) -0.004(3) 0.001(3) -0.007(3)
O34 0.036(7) 0.030(7) 0.018(6) 0.000(5) -0.003(5) -0.016(6)
O35 0.034(7) 0.038(8) 0.021(6) -0.006(6) -0.007(5) -0.011(6)
O36 0.028(6) 0.028(7) 0.036(7) -0.006(6) -0.007(5) -0.016(6)
O37 0.023(6) 0.023(6) 0.014(5) -0.002(5) 0.002(4) -0.014(5)
O38 0.052(8) 0.022(7) 0.036(7) -0.005(6) -0.003(6) -0.016(6)
O39 0.038(7) 0.024(7) 0.050(8) -0.019(6) -0.004(6) -0.018(6)
O40 0.019(6) 0.030(7) 0.036(7) -0.003(6) -0.008(5) -0.003(5)
O41 0.016(6) 0.023(7) 0.033(7) -0.011(6) 0.001(5) -0.007(5)
O42 0.020(6) 0.025(7) 0.026(6) -0.005(5) -0.006(5) -0.007(5)
O43 0.029(6) 0.023(7) 0.024(6) -0.008(5) -0.004(5) -0.007(5)
O44 0.029(6) 0.031(7) 0.019(6) -0.008(5) -0.010(5) -0.012(6)
O45 0.023(6) 0.018(6) 0.020(6) -0.009(5) -0.012(5) -0.003(5)
O46 0.018(6) 0.014(6) 0.034(7) -0.003(5) -0.001(5) -0.006(5)
O47 0.018(6) 0.041(8) 0.014(6) -0.001(5) -0.006(4) -0.011(5)
O48 0.020(6) 0.027(7) 0.033(7) 0.004(6) -0.002(5) -0.011(5)
O49 0.030(7) 0.035(8) 0.031(7) -0.001(6) 0.005(5) -0.017(6)
O50 0.030(6) 0.013(6) 0.028(6) -0.007(5) -0.005(5) -0.005(5)
O51 0.025(6) 0.039(8) 0.046(8) -0.010(7) -0.007(6) -0.022(6)
O52 0.027(6) 0.017(6) 0.029(7) 0.004(5) -0.010(5) 0.005(5)
O53 0.042(8) 0.040(8) 0.045(8) -0.015(7) -0.014(6) -0.017(7)
O54 0.031(6) 0.024(7) 0.031(7) 0.001(6) -0.013(5) -0.016(6)
O55 0.032(7) 0.022(7) 0.029(7) 0.002(6) 0.001(5) -0.005(6)
O56 0.032(7) 0.026(7) 0.029(7) 0.002(6) -0.015(5) -0.007(6)
O57 0.046(7) 0.037(8) 0.015(6) 0.001(6) -0.004(5) -0.022(6)
O58 0.020(6) 0.021(6) 0.021(6) -0.001(5) -0.006(5) -0.011(5)
O59 0.048(8) 0.024(7) 0.032(7) -0.001(6) -0.010(6) -0.012(6)
O60 0.017(5) 0.016(6) 0.022(6) -0.001(5) -0.008(5) -0.004(5)
O61 0.026(7) 0.042(8) 0.035(7) -0.009(7) 0.000(6) -0.002(6)
O62 0.014(5) 0.020(6) 0.012(5) 0.002(5) -0.006(4) -0.006(5)
O63 0.021(6) 0.032(7) 0.029(7) -0.008(6) -0.006(5) -0.006(5)
O64 0.029(7) 0.023(7) 0.046(8) -0.009(6) -0.020(6) 0.007(6)
O65 0.016(6) 0.053(9) 0.036(7) -0.009(7) -0.007(5) -0.016(6)
O66 0.024(6) 0.023(7) 0.039(7) -0.009(6) -0.003(5) -0.009(5)
O67 0.028(6) 0.032(7) 0.025(6) -0.004(6) 0.004(5) -0.022(6)
O68 0.017(6) 0.030(7) 0.027(6) -0.006(6) -0.004(5) -0.004(5)
O69 0.029(7) 0.044(8) 0.052(8) -0.010(7) -0.004(6) -0.024(6)
O70 0.064(6) 0.057(6) 0.052(5) -0.007(5) -0.016(5) -0.025(5)
O71 0.082(7) 0.060(7) 0.057(7) -0.003(7) -0.015(6) -0.035(6)
N1 0.027(8) 0.031(9) 0.054(10) -0.022(8) -0.004(7) -0.010(7)
N2 0.042(9) 0.019(8) 0.066(10) -0.024(8) -0.012(8) 0.000(7)
N3 0.023(7) 0.030(8) 0.074(11) -0.024(8) -0.018(7) -0.009(7)
N4 0.049(10) 0.076(14) 0.030(9) -0.031(10) -0.004(8) -0.008(10)
N5 0.082(13) 0.089(15) 0.021(8) -0.016(9) 0.001(9) -0.069(12)
N6 0.048(11) 0.079(15) 0.045(11) -0.026(10) 0.009(9) -0.035(11)
N7 0.070(11) 0.055(11) 0.013(7) -0.011(8) -0.017(7) 0.022(9)
N8 0.079(14) 0.067(14) 0.026(9) -0.027(10) -0.009(9) -0.001(12)
N9 0.064(11) 0.044(11) 0.020(9) -0.005(8) -0.018(8) 0.004(9)
N10 0.107(14) 0.075(13) 0.051(11) -0.017(11) -0.010(11) 0.004(11)
N11 0.100(18) 0.049(14) 0.080(16) -0.009(13) -0.013(14) 0.017(13)
N12 0.126(19) 0.056(14) 0.039(11) 0.014(11) -0.032(12) -0.022(13)
N13 0.082(12) 0.113(15) 0.052(10) -0.036(11) 0.015(9) -0.067(11)
N14 0.083(15) 0.111(19) 0.055(13) -0.008(13) -0.026(11) -0.059(14)
N15 0.088(16) 0.11(2) 0.075(15) 0.053(15) -0.047(13) -0.067(15)
C1 0.052(5) 0.039(5) 0.039(5) -0.005(5) -0.010(5) -0.021(5)
C2 0.054(5) 0.047(5) 0.044(5) -0.005(5) -0.011(4) -0.022(4)
C3 0.062(6) 0.049(6) 0.046(6) -0.005(6) -0.012(6) -0.026(5)
C4 0.078(8) 0.064(9) 0.064(8) -0.012(8) -0.026(8) -0.032(7)
C5 0.014(8) 0.027(10) 0.040(11) -0.015(9) -0.008(7) 0.003(8)
C6 0.048(13) 0.048(14) 0.037(12) -0.013(11) -0.010(10) -0.006(11)
C7 0.050(13) 0.026(11) 0.036(12) -0.007(10) -0.016(10) 0.003(10)
C8 0.080(16) 0.036(13) 0.027(11) -0.009(10) 0.003(11) -0.025(12)
C9 0.037(13) 0.09(2) 0.072(17) -0.038(16) -0.014(12) -0.023(13)
O1W 0.055(9) 0.059(10) 0.022(7) -0.021(7) 0.001(7) -0.009(8)
O2W 0.048(8) 0.023(7) 0.026(7) 0.003(6) -0.018(6) 0.005(6)
O3W 0.113(16) 0.108(17) 0.107(16) 0.013(14) -0.012(13) -0.074(14)
O4W 0.11(2) 0.058(16) 0.11(2) 0.013(15) -0.080(17) -0.026(15)
O7W 0.047(10) 0.049(11) 0.066(11) -0.006(8) -0.008(8) -0.041(8)
O17W 0.055(8) 0.081(10) 0.031(7) -0.032(7) 0.027(6) -0.033(8)
O18W 0.029(14) 0.035(16) 0.071(19) -0.041(15) 0.029(13) -0.019(12)

loop_
_atom_type_symbol
_atom_type_description
_atom_type_scat_dispersion_real
_atom_type_scat_dispersion_imag
_atom_type_scat_source
C C 0.0033 0.0016 'International Tables Vol C Tables 4.2.6.8 and 6.1.1.4'
H H 0.0000 0.0000 'International Tables Vol C Tables 4.2.6.8 and 6.1.1.4'
N N 0.0061 0.0033 'International Tables Vol C Tables 4.2.6.8 and 6.1.1.4'
O O 0.0106 0.0060 'International Tables Vol C Tables 4.2.6.8 and 6.1.1.4'
Si Si 0.0817 0.0704 'International Tables Vol C Tables 4.2.6.8 and 6.1.1.4'
Co Co 0.3494 0.9721 'International Tables Vol C Tables 4.2.6.8 and 6.1.1.4'
Sn Sn -0.6537 1.4246 'International Tables Vol C Tables 4.2.6.8 and 6.1.1.4'
W W -0.8490 6.8722 'International Tables Vol C Tables 4.2.6.8 and 6.1.1.4'
K K 0.2009 0.2494 'International Tables Vol C Tables 4.2.6.8 and 6.1.1.4'
Na Na 0.0362 0.0249 'International Tables Vol C Tables 4.2.6.8 and 6.1.1.4'

loop_
_geom_angle_atom_site_label_1
_geom_angle_atom_site_label_2
_geom_angle_atom_site_label_3
_geom_angle
_geom_angle_site_symmetry_1
_geom_angle_site_symmetry_3
_geom_angle_publ_flag
O19 W1 O10 101.8(5) . . ?
O19 W1 O13 101.7(5) . . ?
O10 W1 O13 91.9(4) . . ?
O19 W1 O37 96.9(5) . . ?
O10 W1 O37 95.6(4) . . ?
O13 W1 O37 158.0(5) . . ?
O19 W1 O2 89.6(5) . . ?
O10 W1 O2 168.6(5) . . ?
O13 W1 O2 85.3(4) . . ?
O37 W1 O2 83.3(4) . . ?
O19 W1 O11 167.1(4) . . ?
O10 W1 O11 88.2(4) . . ?
O13 W1 O11 85.9(4) . . ?
O37 W1 O11 73.8(4) . . ?
O2 W1 O11 80.6(4) . . ?
O40 W2 O45 98.2(5) . . ?
O40 W2 O37 100.0(5) . . ?
O45 W2 O37 90.5(4) . . ?
O40 W2 O17 102.0(5) . . ?
O45 W2 O17 90.8(4) . . ?
O37 W2 O17 157.5(4) . . ?
O40 W2 O30 93.6(5) . . ?
O45 W2 O30 168.2(4) . . ?
O37 W2 O30 86.3(4) . . ?
O17 W2 O30 87.8(4) . . ?
O40 W2 O11 172.0(5) . . ?
O45 W2 O11 86.7(4) . . ?
O37 W2 O11 73.5(4) . . ?
O17 W2 O11 84.2(4) . . ?
O30 W2 O11 81.5(4) . . ?
O40 W2 K1 112.1(4) . . ?
O45 W2 K1 47.9(3) . . ?
O37 W2 K1 129.1(3) . . ?
O17 W2 K1 43.9(3) . . ?
O30 W2 K1 127.7(3) . . ?
O11 W2 K1 75.9(3) . . ?
O35 W3 O2 103.3(5) . . ?
O35 W3 O29 100.1(5) . . ?
O2 W3 O29 90.4(5) . . ?
O35 W3 O47 97.0(5) . . ?
O2 W3 O47 86.1(5) . . ?
O29 W3 O47 162.9(4) . . ?
O35 W3 O56 103.1(5) . . ?
O2 W3 O56 153.4(5) . . ?
O29 W3 O56 87.9(5) . . ?
O47 W3 O56 87.7(5) . . ?
O35 W3 O60 172.0(4) . . ?
O2 W3 O60 82.1(4) . . ?
O29 W3 O60 85.7(4) . . ?
O47 W3 O60 77.2(4) . . ?
O56 W3 O60 71.3(4) . . ?
O53 W4 O1 101.3(6) . . ?
O53 W4 O41 101.8(5) . . ?
O1 W4 O41 95.1(5) . . ?
O53 W4 O43 97.5(5) . . ?
O1 W4 O43 93.8(5) . . ?
O41 W4 O43 156.7(5) . . ?
O53 W4 O25 91.7(5) . . ?
O1 W4 O25 166.9(5) . . ?
O41 W4 O25 84.1(4) . . ?
O43 W4 O25 82.4(4) . . ?
O53 W4 O5 169.2(5) . . ?
O1 W4 O5 86.1(5) . . ?
O41 W4 O5 85.3(4) . . ?
O43 W4 O5 73.9(4) . . ?
O25 W4 O5 80.7(4) . . ?
O53 W4 K1 110.7(4) . . ?
O1 W4 K1 47.8(4) . . ?
O41 W4 K1 47.4(3) . . ?
O43 W4 K1 135.0(3) . . ?
O25 W4 K1 128.8(3) . . ?
O5 W4 K1 80.1(3) . . ?
O51 W5 O4 100.5(5) . . ?
O51 W5 O18 102.7(5) . . ?
O4 W5 O18 91.6(5) . . ?
O51 W5 O28 101.8(5) . . ?
O4 W5 O28 91.4(5) . . ?
O18 W5 O28 154.3(5) . . ?
O51 W5 O68 96.5(5) . . ?
O4 W5 O68 162.8(5) . . ?
O18 W5 O68 82.9(5) . . ?
O28 W5 O68 86.8(5) . . ?
O51 W5 O22 171.4(5) . . ?
O4 W5 O22 86.6(4) . . ?
O18 W5 O22 81.7(4) . . ?
O28 W5 O22 73.1(4) . . ?
O68 W5 O22 76.5(4) . . ?
O39 W6 O20 103.3(5) . . ?
O39 W6 O8 101.7(5) . . ?
O20 W6 O8 155.0(5) . . ?
O39 W6 O63 99.3(5) . . ?
O20 W6 O63 88.5(5) . . ?
O8 W6 O63 86.0(5) . . ?
O39 W6 O4 100.7(5) . . ?
O20 W6 O4 89.4(4) . . ?
O8 W6 O4 87.4(5) . . ?
O63 W6 O4 159.8(5) . . ?
O39 W6 O58 170.6(5) . . ?
O20 W6 O58 83.8(4) . . ?
O8 W6 O58 71.2(4) . . ?
O63 W6 O58 74.5(4) . . ?
O4 W6 O58 85.3(4) . . ?
O54 W7 O49 102.7(5) . . ?
O54 W7 O43 95.3(5) . . ?
O49 W7 O43 96.9(5) . . ?
O54 W7 O7 93.6(5) . . ?
O49 W7 O7 100.8(5) . . ?
O43 W7 O7 157.9(5) . . ?
O54 W7 O44 165.6(5) . . ?
O49 W7 O44 91.7(5) . . ?
O43 W7 O44 83.1(4) . . ?
O7 W7 O44 83.3(4) . . ?
O54 W7 O5 86.4(5) . . ?
O49 W7 O5 167.9(5) . . ?
O43 W7 O5 74.1(4) . . ?
O7 W7 O5 86.4(4) . . ?
O44 W7 O5 79.3(4) . . ?
O65 W8 O9 104.1(5) . . ?
O65 W8 O6 101.6(5) . . ?
O9 W8 O6 87.8(5) . . ?
O65 W8 O13 101.3(5) . . ?
O9 W8 O13 91.8(5) . . ?
O6 W8 O13 156.5(5) . . ?
O65 W8 O47 99.1(5) . . ?
O9 W8 O47 156.8(5) . . ?
O6 W8 O47 86.3(5) . . ?
O13 W8 O47 84.9(5) . . ?
O65 W8 O60 175.1(5) . . ?
O9 W8 O60 80.3(4) . . ?
O6 W8 O60 76.4(4) . . ?
O13 W8 O60 80.4(4) . . ?
O47 W8 O60 76.4(4) . . ?
O38 W9 O32 102.2(5) . . ?
O38 W9 O12 98.9(5) . . ?
O32 W9 O12 94.9(5) . . ?
O38 W9 O14 100.1(5) . . ?
O32 W9 O14 91.9(5) . . ?
O12 W9 O14 158.0(4) . . ?
O38 W9 O24 91.3(5) . . ?
O32 W9 O24 166.3(5) . . ?
O12 W9 O24 84.4(4) . . ?
O14 W9 O24 84.1(4) . . ?
O38 W9 O62 169.6(5) . . ?
O32 W9 O62 86.4(5) . . ?
O12 W9 O62 74.3(4) . . ?
O14 W9 O62 85.2(4) . . ?
O24 W9 O62 80.2(4) . . ?
O38 W9 K1 111.1(4) . . ?
O32 W9 K1 46.9(4) . . ?
O12 W9 K1 134.6(3) . . ?
O14 W9 K1 45.4(3) . . ?
O24 W9 K1 126.4(3) . . ?
O62 W9 K1 79.0(3) . . ?
O64 W10 O26 104.1(5) . . ?
O64 W10 O50 99.0(5) . . ?
O26 W10 O50 92.3(5) . . ?
O64 W10 O56 99.9(5) . . ?
O26 W10 O56 155.5(5) . . ?
O50 W10 O56 88.7(5) . . ?
O64 W10 O6 98.1(5) . . ?
O26 W10 O6 87.0(5) . . ?
O50 W10 O6 162.5(4) . . ?
O56 W10 O6 84.9(5) . . ?
O64 W10 O60 170.4(5) . . ?
O26 W10 O60 83.7(4) . . ?
O50 W10 O60 86.0(4) . . ?
O56 W10 O60 72.0(4) . . ?
O6 W10 O60 76.6(4) . . ?
O55 W11 O27 102.1(5) . . ?
O55 W11 O12 97.3(5) . . ?
O27 W11 O12 94.1(5) . . ?
O55 W11 O9 100.6(5) . . ?
O27 W11 O9 94.2(5) . . ?
O12 W11 O9 158.2(4) . . ?
O55 W11 O26 91.5(4) . . ?
O27 W11 O26 166.5(4) . . ?
O12 W11 O26 83.8(4) . . ?
O9 W11 O26 83.5(4) . . ?
O55 W11 O62 168.7(5) . . ?
O27 W11 O62 86.9(4) . . ?
O12 W11 O62 74.8(4) . . ?
O9 W11 O62 85.5(4) . . ?
O26 W11 O62 79.7(4) . . ?
O52 W12 O25 104.8(5) . . ?
O52 W12 O31 101.6(5) . . ?
O25 W12 O31 94.4(5) . . ?
O52 W12 O3 96.8(5) . . ?
O25 W12 O3 86.9(5) . . ?
O31 W12 O3 160.6(4) . . ?
O52 W12 O28 98.7(5) . . ?
O25 W12 O28 155.3(4) . . ?
O31 W12 O28 87.9(5) . . ?
O3 W12 O28 83.1(5) . . ?
O52 W12 O22 168.0(4) . . ?
O25 W12 O22 84.4(4) . . ?
O31 W12 O22 85.2(4) . . ?
O3 W12 O22 75.7(4) . . ?
O28 W12 O22 71.3(4) . . ?
O59 W13 O24 104.7(5) . . ?
O59 W13 O50 100.6(5) . . ?
O24 W13 O50 92.7(4) . . ?
O59 W13 O16 97.8(5) . . ?
O24 W13 O16 85.9(4) . . ?
O50 W13 O16 161.3(5) . . ?
O59 W13 O57 100.4(5) . . ?
O24 W13 O57 153.9(5) . . ?
O50 W13 O57 89.7(5) . . ?
O16 W13 O57 83.6(5) . . ?
O59 W13 O33 170.3(5) . . ?
O24 W13 O33 82.7(4) . . ?
O50 W13 O33 85.2(4) . . ?
O16 W13 O33 76.1(4) . . ?
O57 W13 O33 71.7(4) . . ?
O36 W14 O34 102.2(5) . . ?
O36 W14 O7 102.3(5) . . ?
O34 W14 O7 92.2(5) . . ?
O36 W14 O63 100.7(5) . . ?
O34 W14 O63 91.1(5) . . ?
O7 W14 O63 155.5(5) . . ?
O36 W14 O48 99.5(5) . . ?
O34 W14 O48 158.1(5) . . ?
O7 W14 O48 86.3(5) . . ?
O63 W14 O48 81.7(5) . . ?
O36 W14 O58 172.9(5) . . ?
O34 W14 O58 83.2(4) . . ?
O7 W14 O58 82.0(4) . . ?
O63 W14 O58 74.3(4) . . ?
O48 W14 O58 74.9(4) . . ?
O15 W15 O44 103.8(6) . . ?
O15 W15 O48 99.9(5) . . ?
O44 W15 O48 88.8(5) . . ?
O15 W15 O8 102.1(5) . . ?
O44 W15 O8 154.0(4) . . ?
O48 W15 O8 84.7(5) . . ?
O15 W15 O31 98.3(5) . . ?
O44 W15 O31 91.2(5) . . ?
O48 W15 O31 161.2(5) . . ?
O8 W15 O31 87.0(5) . . ?
O15 W15 O58 171.9(5) . . ?
O44 W15 O58 83.0(4) . . ?
O48 W15 O58 75.5(4) . . ?
O8 W15 O58 71.0(4) . . ?
O31 W15 O58 85.9(4) . . ?
O23 W16 O30 104.7(5) . . ?
O23 W16 O29 98.8(5) . . ?
O30 W16 O29 91.1(5) . . ?
O23 W16 O57 101.5(5) . . ?
O30 W16 O57 153.0(4) . . ?
O29 W16 O57 91.4(5) . . ?
O23 W16 O67 98.8(5) . . ?
O30 W16 O67 83.1(5) . . ?
O29 W16 O67 162.4(4) . . ?
O57 W16 O67 86.4(5) . . ?
O23 W16 O33 172.3(5) . . ?
O30 W16 O33 80.7(4) . . ?
O29 W16 O33 86.5(4) . . ?
O57 W16 O33 72.6(4) . . ?
O67 W16 O33 76.2(4) . . ?
O69 W17 O3 102.2(5) . . ?
O69 W17 O46 101.6(5) . . ?
O3 W17 O46 156.0(5) . . ?
O69 W17 O41 103.1(5) . . ?
O3 W17 O41 87.0(5) . . ?
O46 W17 O41 90.5(5) . . ?
O69 W17 O68 101.8(5) . . ?
O3 W17 O68 85.6(5) . . ?
O46 W17 O68 86.8(5) . . ?
O41 W17 O68 155.0(5) . . ?
O69 W17 O22 176.1(5) . . ?
O3 W17 O22 75.5(4) . . ?
O46 W17 O22 80.5(4) . . ?
O41 W17 O22 80.0(4) . . ?
O68 W17 O22 75.0(4) . . ?
O69 W17 K1 84.4(4) . . ?
O3 W17 K1 135.1(3) . . ?
O46 W17 K1 50.8(3) . . ?
O41 W17 K1 48.7(3) . . ?
O68 W17 K1 137.2(3) . . ?
O22 W17 K1 99.5(2) . . ?
O66 W18 O14 101.8(5) . . ?
O66 W18 O16 101.5(5) . . ?
O14 W18 O16 89.1(5) . . ?
O66 W18 O67 102.4(5) . . ?
O14 W18 O67 155.8(4) . . ?
O16 W18 O67 86.8(5) . . ?
O66 W18 O17 101.2(5) . . ?
O14 W18 O17 89.3(4) . . ?
O16 W18 O17 157.1(4) . . ?
O67 W18 O17 85.3(5) . . ?
O66 W18 O33 176.8(4) . . ?
O14 W18 O33 80.5(4) . . ?
O16 W18 O33 76.3(4) . . ?
O67 W18 O33 75.3(4) . . ?
O17 W18 O33 80.9(4) . . ?
O66 W18 Na3 49.6(7) . 1_545 ?
O14 W18 Na3 94.1(7) . 1_545 ?
O16 W18 Na3 52.2(7) . 1_545 ?
O67 W18 Na3 102.1(7) . 1_545 ?
O17 W18 Na3 150.7(6) . 1_545 ?
O33 W18 Na3 128.3(6) . 1_545 ?
O66 W18 K1 84.5(4) . . ?
O14 W18 K1 49.3(3) . . ?
O16 W18 K1 138.0(3) . . ?
O67 W18 K1 133.0(4) . . ?
O17 W18 K1 48.0(3) . . ?
O33 W18 K1 98.7(2) . . ?
Na3 W18 K1 116.2(6) 1_545 . ?
O61 W19 O21 100.8(5) . . ?
O61 W19 O46 99.9(5) . . ?
O21 W19 O46 159.2(4) . . ?
O61 W19 O18 96.0(5) . . ?
O21 W19 O18 92.4(5) . . ?
O46 W19 O18 87.7(4) . . ?
O61 W19 O45 97.3(5) . . ?
O21 W19 O45 92.0(4) . . ?
O46 W19 O45 83.1(4) . . ?
O18 W19 O45 164.9(4) . . ?
O61 W19 O42 176.5(6) . . ?
O21 W19 O42 76.5(4) . . ?
O46 W19 O42 82.9(4) . . ?
O18 W19 O42 81.9(4) . . ?
O45 W19 O42 85.1(4) . . ?
O34 Sn1 O21 161.2(5) . . ?
O34 Sn1 O20 92.4(4) . . ?
O21 Sn1 O20 89.8(4) . . ?
O34 Sn1 O10 88.9(4) . . ?
O21 Sn1 O10 85.9(4) . . ?
O20 Sn1 O10 170.3(4) . . ?
O34 Sn1 C1 98.8(6) . . ?
O21 Sn1 C1 99.8(6) . . ?
O20 Sn1 C1 91.7(6) . . ?
O10 Sn1 C1 97.6(6) . . ?
O34 Sn1 O42 86.1(4) . . ?
O21 Sn1 O42 75.5(4) . . ?
O20 Sn1 O42 85.5(4) . . ?
O10 Sn1 O42 85.0(4) . . ?
C1 Sn1 O42 174.5(6) . . ?
O32 Co1 O54 176.1(5) . . ?
O32 Co1 O27 89.9(4) . . ?
O54 Co1 O27 93.6(4) . . ?
O32 Co1 O1 87.3(4) . . ?
O54 Co1 O1 89.3(4) . . ?
O27 Co1 O1 177.1(4) . . ?
O32 Co1 O1W 87.0(5) . . ?
O54 Co1 O1W 91.2(5) . . ?
O27 Co1 O1W 89.3(5) . . ?
O1 Co1 O1W 91.1(5) . . ?
O32 Co1 O2W 89.9(5) . . ?
O54 Co1 O2W 91.9(5) . . ?
O27 Co1 O2W 90.9(4) . . ?
O1 Co1 O2W 88.5(4) . . ?
O1W Co1 O2W 176.9(5) . . ?
O32 Co1 K1 56.7(3) . . ?
O54 Co1 K1 122.4(3) . . ?
O27 Co1 K1 123.3(3) . . ?
O1 Co1 K1 54.4(3) . . ?
O1W Co1 K1 127.3(4) . . ?
O2W Co1 K1 50.4(3) . . ?
O5 Si1 O42 111.3(6) . . ?
O5 Si1 O58 109.6(6) . . ?
O42 Si1 O58 108.2(6) . . ?
O5 Si1 O22 108.6(6) . . ?
O42 Si1 O22 110.4(5) . . ?
O58 Si1 O22 108.6(6) . . ?
O62 Si2 O11 110.6(6) . . ?
O62 Si2 O33 108.9(6) . . ?
O11 Si2 O33 109.4(5) . . ?
O62 Si2 O60 108.8(5) . . ?
O11 Si2 O60 110.5(6) . . ?
O33 Si2 O60 108.7(5) . . ?
O3W K1 O2W 169.4(6) . . ?
O3W K1 O11W 74.5(9) . . ?
O2W K1 O11W 116.0(8) . . ?
O3W K1 O17 81.1(5) . . ?
O2W K1 O17 91.9(3) . . ?
O11W K1 O17 119.6(8) . . ?
O3W K1 O41 91.5(5) . . ?
O2W K1 O41 90.5(3) . . ?
O11W K1 O41 86.8(8) . . ?
O17 K1 O41 148.7(4) . . ?
O3W K1 O14 92.7(5) . . ?
O2W K1 O14 89.4(3) . . ?
O11W K1 O14 73.0(8) . . ?
O17 K1 O14 53.8(3) . . ?
O41 K1 O14 157.4(4) . . ?
O3W K1 O1 127.3(5) . . ?
O2W K1 O1 61.6(3) . . ?
O11W K1 O1 66.2(8) . . ?
O17 K1 O1 149.2(3) . . ?
O41 K1 O1 53.8(3) . . ?
O14 K1 O1 107.2(3) . . ?
O3W K1 O46 82.5(5) . . ?
O2W K1 O46 90.3(3) . . ?
O11W K1 O46 133.8(8) . . ?
O17 K1 O46 94.9(3) . . ?
O41 K1 O46 53.9(3) . . ?
O14 K1 O46 148.7(3) . . ?
O1 K1 O46 100.1(3) . . ?
O3W K1 O45 102.1(5) . . ?
O2W K1 O45 67.3(3) . . ?
O11W K1 O45 172.9(8) . . ?
O17 K1 O45 53.4(3) . . ?
O41 K1 O45 99.6(3) . . ?
O14 K1 O45 101.2(3) . . ?
O1 K1 O45 120.1(3) . . ?
O46 K1 O45 50.5(3) . . ?
O3W K1 O32 128.2(6) . . ?
O2W K1 O32 60.5(3) . . ?
O11W K1 O32 60.4(8) . . ?
O17 K1 O32 99.2(3) . . ?
O41 K1 O32 109.0(3) . . ?
O14 K1 O32 52.2(3) . . ?
O1 K1 O32 55.4(3) . . ?
O46 K1 O32 147.7(3) . . ?
O45 K1 O32 119.5(3) . . ?
O3W K1 Co1 153.8(5) . . ?
O2W K1 Co1 36.8(3) . . ?
O11W K1 Co1 79.4(8) . . ?
O17 K1 Co1 115.0(2) . . ?
O41 K1 Co1 84.3(2) . . ?
O14 K1 Co1 82.2(2) . . ?
O1 K1 Co1 34.3(2) . . ?
O46 K1 Co1 114.7(2) . . ?
O45 K1 Co1 104.1(2) . . ?
O32 K1 Co1 33.2(2) . . ?
O3W K1 W17 75.3(4) . . ?
O2W K1 W17 102.0(3) . . ?
O11W K1 W17 105.1(8) . . ?
O17 K1 W17 120.7(3) . . ?
O41 K1 W17 29.0(2) . . ?
O14 K1 W17 167.9(3) . . ?
O1 K1 W17 82.3(2) . . ?
O46 K1 W17 29.3(2) . . ?
O45 K1 W17 79.7(2) . . ?
O32 K1 W17 137.7(2) . . ?
Co1 K1 W17 109.46(12) . . ?
O8W Na1 O3 76.7(12) . 2_666 ?
O8W Na1 O15 101.9(12) . . ?
O3 Na1 O15 116.6(5) 2_666 . ?
O3 Na1 O5W 156.3(7) 2_666 . ?
O15 Na1 O5W 59.7(5) . . ?
O8W Na1 O6W 161.8(14) . . ?
O3 Na1 O6W 119.3(7) 2_666 . ?
O15 Na1 O6W 79.3(8) . . ?
O8W Na1 O7W 75.1(13) . . ?
O3 Na1 O7W 151.7(8) 2_666 . ?
O15 Na1 O7W 72.9(6) . . ?
O6W Na1 O7W 88.1(8) . . ?
O4W Na2 O27 152.5(6) . . ?
O12W Na3 O14W 103.4(19) . . ?
O12W Na3 O19W 137(2) . . ?
O14W Na3 O19W 66.2(12) . . ?
O12W Na3 O39 159(2) . . ?
O14W Na3 O39 79.8(13) . . ?
O19W Na3 O39 63.4(10) . . ?
O12W Na3 O66 73.4(17) . 1_565 ?
O14W Na3 O66 109.1(14) . 1_565 ?
O19W Na3 O66 71.9(11) . 1_565 ?
O39 Na3 O66 125.8(13) . 1_565 ?
O12W Na3 O16 95.2(18) . 1_565 ?
O14W Na3 O16 152.2(16) . 1_565 ?
O19W Na3 O16 86.1(12) . 1_565 ?
O39 Na3 O16 90.3(11) . 1_565 ?
O66 Na3 O16 56.7(8) 1_565 1_565 ?
O12W Na3 W18 84.8(17) . 1_565 ?
O14W Na3 W18 130.8(14) . 1_565 ?
O19W Na3 W18 75.1(11) . 1_565 ?
O39 Na3 W18 109.2(11) . 1_565 ?
O66 Na3 W18 26.6(4) 1_565 1_565 ?
O16 Na3 W18 30.3(5) 1_565 1_565 ?
W4 O1 Co1 140.9(7) . . ?
W4 O1 K1 106.8(5) . . ?
Co1 O1 K1 91.3(4) . . ?
W3 O2 W1 143.5(6) . . ?
W17 O3 W12 118.2(5) . . ?
W17 O3 Na1 130.3(5) . 2_666 ?
W12 O3 Na1 111.5(4) . 2_666 ?
W5 O4 W6 152.3(6) . . ?
Si1 O5 W4 128.5(6) . . ?
Si1 O5 W7 128.3(6) . . ?
W4 O5 W7 93.1(4) . . ?
W8 O6 W10 116.4(5) . . ?
W14 O7 W7 149.8(6) . . ?
W15 O8 W6 123.3(6) . . ?
W8 O9 W11 149.0(6) . . ?
W1 O10 Sn1 139.2(6) . . ?
Si2 O11 W1 125.7(5) . . ?
Si2 O11 W2 125.9(5) . . ?
W1 O11 W2 93.2(4) . . ?
W11 O12 W9 114.6(5) . . ?
W1 O13 W8 148.2(6) . . ?
W18 O14 W9 146.7(6) . . ?
W18 O14 K1 102.2(4) . . ?
W9 O14 K1 106.8(4) . . ?
W15 O15 Na1 174.9(8) . . ?
W18 O16 W13 117.9(6) . . ?
W18 O16 Na3 97.5(8) . 1_545 ?
W13 O16 Na3 143.6(9) . 1_545 ?
W2 O17 W18 143.6(6) . . ?
W2 O17 K1 109.2(5) . . ?
W18 O17 K1 102.6(4) . . ?
W5 O18 W19 146.6(7) . . ?
W6 O20 Sn1 139.2(6) . . ?
W19 O21 Sn1 114.5(5) . . ?
Si1 O22 W5 124.2(6) . . ?
Si1 O22 W12 123.6(5) . . ?
W5 O22 W12 94.5(3) . . ?
Si1 O22 W17 124.4(5) . . ?
W5 O22 W17 90.4(3) . . ?
W12 O22 W17 90.2(4) . . ?
W13 O24 W9 145.0(6) . . ?
W12 O25 W4 143.3(6) . . ?
W10 O26 W11 143.9(7) . . ?
W11 O27 Co1 140.2(6) . . ?
W11 O27 Na2 110.4(5) . . ?
Co1 O27 Na2 90.5(5) . . ?
W5 O28 W12 121.1(5) . . ?
W16 O29 W3 151.3(6) . . ?
W16 O30 W2 146.1(6) . . ?
W12 O31 W15 149.7(7) . . ?
W9 O32 Co1 140.6(6) . . ?
W9 O32 K1 108.6(5) . . ?
Co1 O32 K1 90.1(4) . . ?
Si2 O33 W16 124.1(6) . . ?
Si2 O33 W13 123.7(5) . . ?
W16 O33 W13 94.0(3) . . ?
Si2 O33 W18 125.5(5) . . ?
W16 O33 W18 90.1(3) . . ?
W13 O33 W18 89.3(3) . . ?
W14 O34 Sn1 137.9(6) . . ?
W2 O37 W1 118.8(5) . . ?
W6 O39 Na3 137.3(10) . . ?
W17 O41 W4 149.4(6) . . ?
W17 O41 K1 102.3(4) . . ?
W4 O41 K1 104.0(4) . . ?
Si1 O42 Sn1 125.7(6) . . ?
Si1 O42 W19 124.2(5) . . ?
Sn1 O42 W19 93.4(4) . . ?
W7 O43 W4 116.4(5) . . ?
W15 O44 W7 144.4(6) . . ?
W2 O45 W19 137.1(6) . . ?
W2 O45 K1 105.2(4) . . ?
W19 O45 K1 111.1(4) . . ?
W17 O46 W19 143.2(6) . . ?
W17 O46 K1 100.0(5) . . ?
W19 O46 K1 113.5(4) . . ?
W8 O47 W3 116.5(5) . . ?
W15 O48 W14 118.4(5) . . ?
W13 O50 W10 151.5(6) . . ?
W7 O54 Co1 140.5(6) . . ?
W10 O56 W3 121.3(5) . . ?
W16 O57 W13 121.7(6) . . ?
Si1 O58 W6 124.7(5) . . ?
Si1 O58 W15 122.0(6) . . ?
W6 O58 W15 94.1(4) . . ?
Si1 O58 W14 124.6(6) . . ?
W6 O58 W14 91.7(4) . . ?
W15 O58 W14 90.4(3) . . ?
Si2 O60 W10 123.2(6) . . ?
Si2 O60 W3 123.9(5) . . ?
W10 O60 W3 95.2(3) . . ?
Si2 O60 W8 125.0(5) . . ?
W10 O60 W8 90.1(3) . . ?
W3 O60 W8 89.8(4) . . ?
Si2 O62 W11 129.0(5) . . ?
Si2 O62 W9 128.4(5) . . ?
W11 O62 W9 93.8(4) . . ?
W14 O63 W6 119.2(6) . . ?
W18 O66 Na3 103.8(9) . 1_545 ?
W18 O67 W16 118.4(5) . . ?
W17 O68 W5 118.0(5) . . ?
C3 O70 C4 120.3(16) . . ?
C5 N1 H1A 120.0 . . ?
C5 N1 H1B 120.0 . . ?
H1A N1 H1B 120.0 . . ?
C5 N2 H2A 120.0 . . ?
C5 N2 H2B 120.0 . . ?
H2A N2 H2B 120.0 . . ?
C5 N3 H3A 120.0 . . ?
C5 N3 H3B 120.0 . . ?
H3A N3 H3B 120.0 . . ?
C6 N4 H4A 120.0 . . ?
C6 N4 H4B 120.0 . . ?
H4A N4 H4B 120.0 . . ?
C6 N5 H5A 120.0 . . ?
C6 N5 H5B 120.0 . . ?
H5A N5 H5B 120.0 . . ?
C6 N6 H6A 120.0 . . ?
C6 N6 H6B 120.0 . . ?
H6A N6 H6B 120.0 . . ?
C7 N7 H7A 120.0 . . ?
C7 N7 H7B 120.0 . . ?
H7A N7 H7B 120.0 . . ?
C7 N8 H8A 120.0 . . ?
C7 N8 H8B 120.0 . . ?
H8A N8 H8B 120.0 . . ?
C7 N9 H9A 120.0 . . ?
C7 N9 H9B 120.0 . . ?
H9A N9 H9B 120.0 . . ?
C8 N10 H10A 120.0 . . ?
C8 N10 H10B 120.0 . . ?
H10A N10 H10B 120.0 . . ?
C8 N11 H11A 120.0 . . ?
C8 N11 H11B 120.0 . . ?
H11A N11 H11B 120.0 . . ?
C8 N12 H12A 120.0 . . ?
C8 N12 H12B 120.0 . . ?
H12A N12 H12B 120.0 . . ?
C9 N13 H13A 120.0 . . ?
C9 N13 H13B 120.0 . . ?
H13A N13 H13B 120.0 . . ?
C9 N14 H14A 120.0 . . ?
C9 N14 H14B 120.0 . . ?
H14A N14 H14B 120.0 . . ?
C9 N15 H15A 120.0 . . ?
C9 N15 H15B 120.0 . . ?
H15A N15 H15B 120.0 . . ?
C2 C1 Sn1 114.0(12) . . ?
C2 C1 H1C 108.8 . . ?
Sn1 C1 H1C 108.8 . . ?
C2 C1 H1D 108.8 . . ?
Sn1 C1 H1D 108.8 . . ?
H1C C1 H1D 107.7 . . ?
C3 C2 C1 113.6(16) . . ?
C3 C2 H2C 108.8 . . ?
C1 C2 H2C 108.8 . . ?
C3 C2 H2D 108.8 . . ?
C1 C2 H2D 108.8 . . ?
H2C C2 H2D 107.7 . . ?
O71 C3 O70 119.6(17) . . ?
O71 C3 C2 127(2) . . ?
O70 C3 C2 113.4(16) . . ?
O70 C4 H4C 109.5 . . ?
O70 C4 H4D 109.5 . . ?
H4C C4 H4D 109.5 . . ?
O70 C4 H4E 109.5 . . ?
H4C C4 H4E 109.5 . . ?
H4D C4 H4E 109.5 . . ?
N2 C5 N1 119.9(16) . . ?
N2 C5 N3 118.9(17) . . ?
N1 C5 N3 121.1(15) . . ?
N6 C6 N5 121.8(19) . . ?
N6 C6 N4 120(2) . . ?
N5 C6 N4 118(2) . . ?
N9 C7 N7 122.0(18) . . ?
N9 C7 N8 120.1(19) . . ?
N7 C7 N8 117.9(18) . . ?
N12 C8 N11 120(2) . . ?
N12 C8 N10 117(2) . . ?
N11 C8 N10 123(2) . . ?
N14 C9 N15 122(2) . . ?
N14 C9 N13 119(2) . . ?
N15 C9 N13 119(2) . . ?
Co1 O1W H1WA 107(10) . . ?
Co1 O1W H1WB 90(10) . . ?
H1WA O1W H1WB 106.6(17) . . ?
Co1 O2W K1 92.8(5) . . ?
Co1 O2W H2WA 113.1 . . ?
K1 O2W H2WA 113.1 . . ?
Co1 O2W H2WB 113.1 . . ?
K1 O2W H2WB 113.1 . . ?
H2WA O2W H2WB 110.5 . . ?
O5W O5W Na1 139.9(17) 2_766 . ?
O5W O5W H5WA 91(5) 2_766 . ?
Na1 O5W H5WA 123(2) . . ?
O5W O5W H5WB 17(2) 2_766 . ?
Na1 O5W H5WB 123(2) . . ?
H5WA O5W H5WB 107.1(17) . . ?
Na3 O12W H12C 130(10) . . ?
Na3 O12W H12D 120(10) . . ?
H12C O12W H12D 106.7(18) . . ?
H16A O16W H16B 106.8(18) . . ?
H17A O17W H17B 106.5(17) . . ?
H18A O18W H18B 106.7(18) . . ?

loop_
_geom_bond_atom_site_label_1
_geom_bond_atom_site_label_2
_geom_bond_distance
_geom_bond_site_symmetry_2
_geom_bond_publ_flag
W1 O19 1.717(12) . ?
W1 O10 1.821(10) . ?
W1 O13 1.910(10) . ?
W1 O37 1.921(10) . ?
W1 O2 2.097(10) . ?
W1 O11 2.267(11) . ?
W2 O40 1.717(11) . ?
W2 O45 1.881(10) . ?
W2 O37 1.920(11) . ?
W2 O17 1.924(11) . ?
W2 O30 1.981(10) . ?
W2 O11 2.283(9) . ?
W2 K1 4.009(5) . ?
W3 O35 1.725(11) . ?
W3 O2 1.832(10) . ?
W3 O29 1.929(10) . ?
W3 O47 1.954(10) . ?
W3 O56 1.966(12) . ?
W3 O60 2.317(10) . ?
W4 O53 1.718(12) . ?
W4 O1 1.746(11) . ?
W4 O41 1.921(10) . ?
W4 O43 1.927(11) . ?
W4 O25 2.126(12) . ?
W4 O5 2.249(11) . ?
W4 K1 3.900(5) . ?
W5 O51 1.699(12) . ?
W5 O4 1.877(10) . ?
W5 O18 1.888(10) . ?
W5 O28 1.902(11) . ?
W5 O68 1.947(12) . ?
W5 O22 2.294(10) . ?
W6 O39 1.737(12) . ?
W6 O20 1.835(11) . ?
W6 O8 1.943(11) . ?
W6 O63 1.947(10) . ?
W6 O4 1.949(10) . ?
W6 O58 2.319(11) . ?
W7 O54 1.762(11) . ?
W7 O49 1.772(11) . ?
W7 O43 1.916(11) . ?
W7 O7 1.933(11) . ?
W7 O44 2.110(11) . ?
W7 O5 2.249(10) . ?
W8 O65 1.691(11) . ?
W8 O9 1.908(11) . ?
W8 O6 1.908(11) . ?
W8 O13 1.912(11) . ?
W8 O47 1.933(10) . ?
W8 O60 2.365(10) . ?
W9 O38 1.753(13) . ?
W9 O32 1.764(11) . ?
W9 O12 1.950(10) . ?
W9 O14 1.966(10) . ?
W9 O24 2.102(10) . ?
W9 O62 2.232(10) . ?
W9 K1 4.026(5) . ?
W10 O64 1.701(11) . ?
W10 O26 1.817(10) . ?
W10 O50 1.909(11) . ?
W10 O56 1.948(12) . ?
W10 O6 1.980(11) . ?
W10 O60 2.303(10) . ?
W11 O55 1.737(11) . ?
W11 O27 1.757(11) . ?
W11 O12 1.924(11) . ?
W11 O9 1.927(12) . ?
W11 O26 2.139(10) . ?
W11 O62 2.231(9) . ?
W12 O52 1.729(10) . ?
W12 O25 1.818(11) . ?
W12 O31 1.890(11) . ?
W12 O3 1.976(11) . ?
W12 O28 1.981(11) . ?
W12 O22 2.313(10) . ?
W13 O59 1.717(12) . ?
W13 O24 1.834(10) . ?
W13 O50 1.905(11) . ?
W13 O16 1.956(11) . ?
W13 O57 1.966(11) . ?
W13 O33 2.322(10) . ?
W14 O36 1.714(11) . ?
W14 O34 1.848(10) . ?
W14 O7 1.887(11) . ?
W14 O63 1.929(12) . ?
W14 O48 1.945(11) . ?
W14 O58 2.342(10) . ?
W15 O15 1.714(11) . ?
W15 O44 1.828(12) . ?
W15 O48 1.920(11) . ?
W15 O8 1.930(12) . ?
W15 O31 1.945(11) . ?
W15 O58 2.338(10) . ?
W16 O23 1.703(11) . ?
W16 O30 1.883(11) . ?
W16 O29 1.896(10) . ?
W16 O57 1.917(13) . ?
W16 O67 1.935(11) . ?
W16 O33 2.316(9) . ?
W17 O69 1.721(11) . ?
W17 O3 1.894(10) . ?
W17 O46 1.912(11) . ?
W17 O41 1.912(11) . ?
W17 O68 1.921(12) . ?
W17 O22 2.376(10) . ?
W17 K1 3.853(5) . ?
W18 O66 1.709(11) . ?
W18 O14 1.884(11) . ?
W18 O16 1.889(11) . ?
W18 O67 1.921(11) . ?
W18 O17 1.937(12) . ?
W18 O33 2.365(9) . ?
W18 Na3 3.71(4) 1_545 ?
W18 K1 3.859(5) . ?
W19 O61 1.716(11) . ?
W19 O21 1.835(11) . ?
W19 O46 1.962(12) . ?
W19 O18 1.964(11) . ?
W19 O45 1.973(10) . ?
W19 O42 2.323(10) . ?
Sn1 O34 2.061(11) . ?
Sn1 O21 2.064(10) . ?
Sn1 O20 2.075(11) . ?
Sn1 O10 2.085(10) . ?
Sn1 C1 2.117(19) . ?
Sn1 O42 2.184(11) . ?
Co1 O32 2.034(11) . ?
Co1 O54 2.044(11) . ?
Co1 O27 2.070(11) . ?
Co1 O1 2.090(10) . ?
Co1 O1W 2.100(14) . ?
Co1 O2W 2.225(12) . ?
Co1 K1 3.712(5) . ?
Si1 O5 1.621(12) . ?
Si1 O42 1.639(11) . ?
Si1 O58 1.655(11) . ?
Si1 O22 1.658(10) . ?
Si2 O62 1.616(11) . ?
Si2 O11 1.623(11) . ?
Si2 O33 1.635(10) . ?
Si2 O60 1.642(10) . ?
K1 O3W 2.770(19) . ?
K1 O2W 2.863(14) . ?
K1 O11W 2.89(4) . ?
K1 O17 2.942(11) . ?
K1 O41 2.961(12) . ?
K1 O14 2.992(12) . ?
K1 O1 3.019(12) . ?
K1 O46 3.030(12) . ?
K1 O45 3.082(12) . ?
K1 O32 3.101(12) . ?
Na1 O8W 2.75(6) . ?
Na1 O3 2.775(13) 2_666 ?
Na1 O15 2.792(14) . ?
Na1 O5W 2.81(2) . ?
Na1 O6W 2.86(4) . ?
Na1 O7W 2.95(3) . ?
Na2 O4W 2.77(3) . ?
Na2 O27 3.013(17) . ?
Na3 O12W 2.53(6) . ?
Na3 O14W 2.62(5) . ?
Na3 O19W 2.69(4) . ?
Na3 O39 2.84(4) . ?
Na3 O66 2.91(4) 1_565 ?
Na3 O16 2.96(4) 1_565 ?
Na3 W18 3.71(4) 1_565 ?
O3 Na1 2.775(13) 2_666 ?
O16 Na3 2.96(4) 1_545 ?
O66 Na3 2.91(4) 1_545 ?
O70 C3 1.36(2) . ?
O70 C4 1.46(3) . ?
O71 C3 1.20(2) . ?
N1 C5 1.32(2) . ?
N1 H1A 0.8600 . ?
N1 H1B 0.8600 . ?
N2 C5 1.31(2) . ?
N2 H2A 0.8600 . ?
N2 H2B 0.8600 . ?
N3 C5 1.34(2) . ?
N3 H3A 0.8600 . ?
N3 H3B 0.8600 . ?
N4 C6 1.33(2) . ?
N4 H4A 0.8600 . ?
N4 H4B 0.8600 . ?
N5 C6 1.33(3) . ?
N5 H5A 0.8600 . ?
N5 H5B 0.8600 . ?
N6 C6 1.29(3) . ?
N6 H6A 0.8600 . ?
N6 H6B 0.8600 . ?
N7 C7 1.31(2) . ?
N7 H7A 0.8600 . ?
N7 H7B 0.8600 . ?
N8 C7 1.35(2) . ?
N8 H8A 0.8600 . ?
N8 H8B 0.8600 . ?
N9 C7 1.26(2) . ?
N9 H9A 0.8600 . ?
N9 H9B 0.8600 . ?
N10 C8 1.37(3) . ?
N10 H10A 0.8600 . ?
N10 H10B 0.8600 . ?
N11 C8 1.29(3) . ?
N11 H11A 0.8600 . ?
N11 H11B 0.8600 . ?
N12 C8 1.28(2) . ?
N12 H12A 0.8600 . ?
N12 H12B 0.8600 . ?
N13 C9 1.34(3) . ?
N13 H13A 0.8600 . ?
N13 H13B 0.8600 . ?
N14 C9 1.28(3) . ?
N14 H14A 0.8600 . ?
N14 H14B 0.8600 . ?
N15 C9 1.32(3) . ?
N15 H15A 0.8600 . ?
N15 H15B 0.8600 . ?
C1 C2 1.518(10) . ?
C1 H1C 0.9700 . ?
C1 H1D 0.9700 . ?
C2 C3 1.513(10) . ?
C2 H2C 0.9700 . ?
C2 H2D 0.9700 . ?
C4 H4C 0.9600 . ?
C4 H4D 0.9600 . ?
C4 H4E 0.9600 . ?
O1W H1WA 0.861(10) . ?
O1W H1WB 0.861(10) . ?
O2W H2WA 0.9700 . ?
O2W H2WB 0.9700 . ?
O5W O5W 1.65(3) 2_766 ?
O5W H5WA 0.859(10) . ?
O5W H5WB 0.858(10) . ?
O12W H12C 0.860(12) . ?
O12W H12D 0.860(11) . ?
O16W H16A 0.860(10) . ?
O16W H16B 0.860(10) . ?
O17W H17A 0.859(10) . ?
O17W H17B 0.862(10) . ?
O18W H18A 0.860(10) . ?
O18W H18B 0.859(10) . ?
O20W H20A 0.859(10) . ?
O20W H20B 0.859(10) . ?

loop_
_geom_hbond_atom_site_label_D
_geom_hbond_atom_site_label_H
_geom_hbond_atom_site_label_A
_geom_hbond_distance_DH
_geom_hbond_distance_HA
_geom_hbond_distance_DA
_geom_hbond_angle_DHA
_geom_hbond_site_symmetry_A
N1 H1A O24 0.86 2.21 2.972(18) 148.2 .
N1 H1A O26 0.86 2.40 3.00(2) 127.5 .
N1 H1B O51 0.86 2.05 2.896(18) 168.8 1_645
N2 H2A O24 0.86 2.29 3.035(19) 145.3 .
N2 H2A O38 0.86 2.47 3.163(19) 137.8 .
N2 H2B O63 0.86 2.02 2.86(2) 165.6 1_545
N3 H3A O36 0.86 2.15 2.991(19) 166.0 1_545
N3 H3B O68 0.86 2.02 2.872(17) 170.8 1_645
N4 H4A O65 0.86 2.18 3.02(2) 163.6 1_455
N5 H5A O2 0.86 2.46 3.206(19) 145.8 2_657
N5 H5A O30 0.86 2.27 2.915(19) 131.4 2_657
N5 H5A O37 0.86 2.47 3.142(18) 135.6 2_657
N5 H5B O40 0.86 2.17 2.983(19) 157.3 .
N6 H6A O2 0.86 2.46 3.21(2) 146.4 2_657
N6 H6A O19 0.86 2.56 3.28(2) 142.5 2_657
N6 H6B O47 0.86 2.06 2.91(2) 172.3 1_455
N7 H7A O52 0.86 2.08 2.924(19) 168.4 2_666
N7 H7B O44 0.86 2.08 2.894(18) 157.9 .
N8 H8A O12 0.86 2.23 3.038(19) 156.5 2_756
N8 H8B O49 0.86 2.14 2.98(2) 167.6 .
N9 H9A O28 0.86 2.13 2.986(19) 172.0 2_666
N9 H9B O12 0.86 2.52 3.266(19) 146.4 2_756
N9 H9B N1 0.86 2.61 3.20(2) 126.4 2_756
N10 H10A O31 0.86 2.40 3.18(2) 150.9 2_666
N10 H10B O25 0.86 2.27 3.08(2) 156.8 .
N11 H11A O55 0.86 2.27 3.05(3) 149.6 2_756
N11 H11B O53 0.86 2.46 3.22(3) 147.7 .
N12 H12A O14W 0.86 2.34 3.12(3) 150.9 2_666
N12 H12B O4 0.86 2.58 3.20(2) 130.0 2_666
N12 H12B O8 0.86 2.51 3.29(2) 151.1 2_666
N13 H13A O46 0.86 2.65 3.30(2) 133.2 .
N13 H13A O61 0.86 2.13 2.93(2) 153.9 .
N13 H13B O4W 0.86 2.34 3.09(3) 145.6 1_455
N14 H14A O29 0.86 2.56 3.30(2) 144.6 2_657
N14 H14A O35 0.86 2.45 3.21(2) 147.4 2_657
N14 H14B O23 0.86 2.51 3.06(2) 122.0 2_657
N14 H14B O61 0.86 2.38 3.12(2) 145.6 .
N15 H15A O19 0.86 2.51 3.00(2) 117.7 1_455
N15 H15A O35 0.86 2.31 3.10(3) 152.4 2_657
N15 H15B O4W 0.86 2.20 2.99(3) 151.7 1_455
O1W H1WA O18W 0.861(10) 1.93(9) 2.72(3) 152(17) .
O1W H1WB O18W 0.861(10) 2.38(11) 3.16(3) 150(19) 2_756
O2W H2WA O5 0.97 2.44 3.066(15) 122.1 .
O2W H2WA O42 0.97 2.32 3.129(17) 140.3 .
O2W H2WB O11 0.97 2.26 3.058(15) 138.3 .
O2W H2WB O62 0.97 2.45 3.083(15) 122.7 .

loop_
_geom_torsion_atom_site_label_1
_geom_torsion_atom_site_label_2
_geom_torsion_atom_site_label_3
_geom_torsion_atom_site_label_4
_geom_torsion
_geom_torsion_site_symmetry_1
_geom_torsion_site_symmetry_2
_geom_torsion_site_symmetry_3
_geom_torsion_site_symmetry_4
_geom_torsion_publ_flag
O53 W4 O1 Co1 137.8(10) . . . . ?
O41 W4 O1 Co1 -119.0(10) . . . . ?
O43 W4 O1 Co1 39.4(10) . . . . ?
O25 W4 O1 Co1 -33(3) . . . . ?
O5 W4 O1 Co1 -34.2(10) . . . . ?
K1 W4 O1 Co1 -114.3(11) . . . . ?
O53 W4 O1 K1 -107.9(6) . . . . ?
O41 W4 O1 K1 -4.8(5) . . . . ?
O43 W4 O1 K1 153.7(5) . . . . ?
O25 W4 O1 K1 81(2) . . . . ?
O5 W4 O1 K1 80.1(4) . . . . ?
O35 W3 O2 W1 136.5(10) . . . . ?
O29 W3 O2 W1 -123.0(10) . . . . ?
O47 W3 O2 W1 40.2(10) . . . . ?
O56 W3 O2 W1 -36.9(17) . . . . ?
O60 W3 O2 W1 -37.4(9) . . . . ?
O69 W17 O3 W12 -177.4(7) . . . . ?
O46 W17 O3 W12 9.8(15) . . . . ?
O41 W17 O3 W12 -74.6(6) . . . . ?
O68 W17 O3 W12 81.5(6) . . . . ?
O22 W17 O3 W12 5.9(5) . . . . ?
K1 W17 O3 W12 -83.1(7) . . . . ?
O69 W17 O3 Na1 4.7(9) . . . 2_666 ?
O46 W17 O3 Na1 -168.1(9) . . . 2_666 ?
O41 W17 O3 Na1 107.5(8) . . . 2_666 ?
O68 W17 O3 Na1 -96.4(8) . . . 2_666 ?
O22 W17 O3 Na1 -172.0(8) . . . 2_666 ?
K1 W17 O3 Na1 99.0(7) . . . 2_666 ?
O51 W5 O4 W6 134.6(14) . . . . ?
O18 W5 O4 W6 31.3(15) . . . . ?
O28 W5 O4 W6 -123.1(14) . . . . ?
O68 W5 O4 W6 -39(3) . . . . ?
O22 W5 O4 W6 -50.2(14) . . . . ?
O42 Si1 O5 W4 111.9(7) . . . . ?
O58 Si1 O5 W4 -128.4(7) . . . . ?
O22 Si1 O5 W4 -9.9(9) . . . . ?
O42 Si1 O5 W7 -112.2(7) . . . . ?
O58 Si1 O5 W7 7.5(9) . . . . ?
O22 Si1 O5 W7 126.0(7) . . . . ?
O36 W14 O7 W7 -144.8(12) . . . . ?
O34 W14 O7 W7 112.2(12) . . . . ?
O63 W14 O7 W7 15(2) . . . . ?
O48 W14 O7 W7 -45.8(12) . . . . ?
O58 W14 O7 W7 29.4(12) . . . . ?
O19 W1 O10 Sn1 -31.5(9) . . . . ?
O13 W1 O10 Sn1 -133.8(9) . . . . ?
O37 W1 O10 Sn1 66.8(9) . . . . ?
O2 W1 O10 Sn1 150.8(17) . . . . ?
O11 W1 O10 Sn1 140.3(8) . . . . ?
O62 Si2 O11 W1 -114.9(7) . . . . ?
O33 Si2 O11 W1 125.2(6) . . . . ?
O60 Si2 O11 W1 5.6(8) . . . . ?
O62 Si2 O11 W2 117.8(7) . . . . ?
O33 Si2 O11 W2 -2.1(8) . . . . ?
O60 Si2 O11 W2 -121.7(7) . . . . ?
O66 W18 O14 W9 -137.8(11) . . . . ?
O16 W18 O14 W9 -36.2(11) . . . . ?
O67 W18 O14 W9 43.9(19) . . . . ?
O17 W18 O14 W9 120.9(11) . . . . ?
O33 W18 O14 W9 40.0(11) . . . . ?
Na3 W18 O14 W9 -88.2(12) 1_545 . . . ?
K1 W18 O14 W9 150.2(13) . . . . ?
O66 W18 O14 K1 72.0(5) . . . . ?
O16 W18 O14 K1 173.5(4) . . . . ?
O67 W18 O14 K1 -106.3(11) . . . . ?
O17 W18 O14 K1 -29.3(4) . . . . ?
O33 W18 O14 K1 -110.2(4) . . . . ?
Na3 W18 O14 K1 121.6(6) 1_545 . . . ?
O66 W18 O16 W13 177.4(6) . . . . ?
O14 W18 O16 W13 75.5(6) . . . . ?
O67 W18 O16 W13 -80.6(6) . . . . ?
O17 W18 O16 W13 -10.6(15) . . . . ?
O33 W18 O16 W13 -5.0(5) . . . . ?
Na3 W18 O16 W13 171.3(11) 1_545 . . . ?
K1 W18 O16 W13 82.8(7) . . . . ?
O66 W18 O16 Na3 6.1(9) . . . 1_545 ?
O14 W18 O16 Na3 -95.8(8) . . . 1_545 ?
O67 W18 O16 Na3 108.1(8) . . . 1_545 ?
O17 W18 O16 Na3 178.1(12) . . . 1_545 ?
O33 W18 O16 Na3 -176.3(8) . . . 1_545 ?
K1 W18 O16 Na3 -88.5(9) . . . 1_545 ?
O51 W5 O18 W19 136.4(10) . . . . ?
O4 W5 O18 W19 -122.4(10) . . . . ?
O28 W5 O18 W19 -25.8(18) . . . . ?
O68 W5 O18 W19 41.3(10) . . . . ?
O22 W5 O18 W19 -36.1(10) . . . . ?
O39 W6 O20 Sn1 -141.6(9) . . . . ?
O8 W6 O20 Sn1 34.9(16) . . . . ?
O63 W6 O20 Sn1 -42.4(9) . . . . ?
O4 W6 O20 Sn1 117.5(9) . . . . ?
O58 W6 O20 Sn1 32.2(8) . . . . ?
O61 W19 O21 Sn1 -175.4(6) . . . . ?
O46 W19 O21 Sn1 11.2(15) . . . . ?
O18 W19 O21 Sn1 -78.7(5) . . . . ?
O45 W19 O21 Sn1 86.9(5) . . . . ?
O42 W19 O21 Sn1 2.3(5) . . . . ?
O5 Si1 O22 W5 -179.5(6) . . . . ?
O42 Si1 O22 W5 58.1(8) . . . . ?
O58 Si1 O22 W5 -60.4(7) . . . . ?
O5 Si1 O22 W12 -55.2(8) . . . . ?
O42 Si1 O22 W12 -177.5(6) . . . . ?
O58 Si1 O22 W12 63.9(8) . . . . ?
O5 Si1 O22 W17 62.1(7) . . . . ?
O42 Si1 O22 W17 -60.2(8) . . . . ?
O58 Si1 O22 W17 -178.8(6) . . . . ?
O59 W13 O24 W9 143.2(10) . . . . ?
O50 W13 O24 W9 -115.1(10) . . . . ?
O16 W13 O24 W9 46.2(10) . . . . ?
O57 W13 O24 W9 -20.2(17) . . . . ?
O33 W13 O24 W9 -30.3(9) . . . . ?
O52 W12 O25 W4 -141.9(10) . . . . ?
O31 W12 O25 W4 114.9(10) . . . . ?
O3 W12 O25 W4 -45.7(10) . . . . ?
O28 W12 O25 W4 20.4(19) . . . . ?
O22 W12 O25 W4 30.2(9) . . . . ?
O64 W10 O26 W11 -144.0(9) . . . . ?
O50 W10 O26 W11 116.1(9) . . . . ?
O56 W10 O26 W11 24.1(18) . . . . ?
O6 W10 O26 W11 -46.4(9) . . . . ?
O60 W10 O26 W11 30.4(9) . . . . ?
O55 W11 O27 Co1 139.5(10) . . . . ?
O12 W11 O27 Co1 41.1(10) . . . . ?
O9 W11 O27 Co1 -118.7(10) . . . . ?
O26 W11 O27 Co1 -39(3) . . . . ?
O62 W11 O27 Co1 -33.5(10) . . . . ?
O55 W11 O27 Na2 -103.2(6) . . . . ?
O12 W11 O27 Na2 158.4(5) . . . . ?
O9 W11 O27 Na2 -1.4(6) . . . . ?
O26 W11 O27 Na2 78(2) . . . . ?
O62 W11 O27 Na2 83.9(5) . . . . ?
O23 W16 O29 W3 -136.1(14) . . . . ?
O30 W16 O29 W3 -31.1(14) . . . . ?
O57 W16 O29 W3 122.0(14) . . . . ?
O67 W16 O29 W3 39(3) . . . . ?
O33 W16 O29 W3 49.5(14) . . . . ?
O23 W16 O30 W2 -137.0(10) . . . . ?
O29 W16 O30 W2 123.6(10) . . . . ?
O57 W16 O30 W2 28.3(17) . . . . ?
O67 W16 O30 W2 -39.7(10) . . . . ?
O33 W16 O30 W2 37.4(10) . . . . ?
O52 W12 O31 W15 -133.1(13) . . . . ?
O25 W12 O31 W15 -26.9(14) . . . . ?
O3 W12 O31 W15 66(2) . . . . ?
O28 W12 O31 W15 128.5(13) . . . . ?
O22 W12 O31 W15 57.0(13) . . . . ?
O38 W9 O32 Co1 -138.2(10) . . . . ?
O12 W9 O32 Co1 -37.9(11) . . . . ?
O14 W9 O32 Co1 121.1(10) . . . . ?
O24 W9 O32 Co1 49(2) . . . . ?
O62 W9 O32 Co1 36.0(10) . . . . ?
K1 W9 O32 Co1 114.3(12) . . . . ?
O38 W9 O32 K1 107.5(6) . . . . ?
O12 W9 O32 K1 -152.2(5) . . . . ?
O14 W9 O32 K1 6.8(5) . . . . ?
O24 W9 O32 K1 -65.8(19) . . . . ?
O62 W9 O32 K1 -78.3(4) . . . . ?
O62 Si2 O33 W16 179.3(5) . . . . ?
O11 Si2 O33 W16 -59.8(7) . . . . ?
O60 Si2 O33 W16 60.9(7) . . . . ?
O62 Si2 O33 W13 55.7(7) . . . . ?
O11 Si2 O33 W13 176.6(6) . . . . ?
O60 Si2 O33 W13 -62.7(8) . . . . ?
O62 Si2 O33 W18 -61.6(8) . . . . ?
O11 Si2 O33 W18 59.3(8) . . . . ?
O60 Si2 O33 W18 -180.0(6) . . . . ?
O36 W14 O34 Sn1 137.7(9) . . . . ?
O7 W14 O34 Sn1 -119.2(10) . . . . ?
O63 W14 O34 Sn1 36.6(10) . . . . ?
O48 W14 O34 Sn1 -34(2) . . . . ?
O58 W14 O34 Sn1 -37.5(9) . . . . ?
O20 W6 O39 Na3 -56.5(14) . . . . ?
O8 W6 O39 Na3 125.0(14) . . . . ?
O63 W6 O39 Na3 -147.2(14) . . . . ?
O4 W6 O39 Na3 35.4(14) . . . . ?
O5 Si1 O42 Sn1 117.5(7) . . . . ?
O58 Si1 O42 Sn1 -3.0(9) . . . . ?
O22 Si1 O42 Sn1 -121.8(7) . . . . ?
O5 Si1 O42 W19 -117.2(7) . . . . ?
O58 Si1 O42 W19 122.3(7) . . . . ?
O22 Si1 O42 W19 3.5(9) . . . . ?
O15 W15 O44 W7 140.2(10) . . . . ?
O48 W15 O44 W7 40.3(10) . . . . ?
O8 W15 O44 W7 -35.2(17) . . . . ?
O31 W15 O44 W7 -120.9(10) . . . . ?
O58 W15 O44 W7 -35.2(10) . . . . ?
O40 W2 O45 W19 34.5(9) . . . . ?
O37 W2 O45 W19 -65.7(8) . . . . ?
O17 W2 O45 W19 136.8(8) . . . . ?
O30 W2 O45 W19 -140.0(18) . . . . ?
O11 W2 O45 W19 -139.1(8) . . . . ?
K1 W2 O45 W19 147.0(10) . . . . ?
O40 W2 O45 K1 -112.5(5) . . . . ?
O37 W2 O45 K1 147.3(4) . . . . ?
O17 W2 O45 K1 -10.3(4) . . . . ?
O30 W2 O45 K1 73(2) . . . . ?
O11 W2 O45 K1 73.9(4) . . . . ?
O49 W7 O54 Co1 -136.0(10) . . . . ?
O43 W7 O54 Co1 -37.7(11) . . . . ?
O7 W7 O54 Co1 122.1(10) . . . . ?
O44 W7 O54 Co1 45(3) . . . . ?
O5 W7 O54 Co1 35.9(10) . . . . ?
O5 Si1 O58 W6 178.8(6) . . . . ?
O42 Si1 O58 W6 -59.6(8) . . . . ?
O22 Si1 O58 W6 60.4(8) . . . . ?
O5 Si1 O58 W15 56.4(7) . . . . ?
O42 Si1 O58 W15 178.0(6) . . . . ?
O22 Si1 O58 W15 -62.0(7) . . . . ?
O5 Si1 O58 W14 -59.8(8) . . . . ?
O42 Si1 O58 W14 61.8(8) . . . . ?
O22 Si1 O58 W14 -178.2(6) . . . . ?
O62 Si2 O60 W10 -56.0(8) . . . . ?
O11 Si2 O60 W10 -177.5(5) . . . . ?
O33 Si2 O60 W10 62.4(7) . . . . ?
O62 Si2 O60 W3 179.2(6) . . . . ?
O11 Si2 O60 W3 57.7(8) . . . . ?
O33 Si2 O60 W3 -62.3(8) . . . . ?
O62 Si2 O60 W8 61.5(8) . . . . ?
O11 Si2 O60 W8 -60.1(8) . . . . ?
O33 Si2 O60 W8 179.9(6) . . . . ?
O11 Si2 O62 W11 111.3(7) . . . . ?
O33 Si2 O62 W11 -128.5(7) . . . . ?
O60 Si2 O62 W11 -10.1(9) . . . . ?
O11 Si2 O62 W9 -109.9(7) . . . . ?
O33 Si2 O62 W9 10.3(9) . . . . ?
O60 Si2 O62 W9 128.6(7) . . . . ?
O14 W18 O66 Na3 85.2(9) . . . 1_545 ?
O16 W18 O66 Na3 -6.3(9) . . . 1_545 ?
O67 W18 O66 Na3 -95.5(9) . . . 1_545 ?
O17 W18 O66 Na3 176.9(8) . . . 1_545 ?
K1 W18 O66 Na3 131.6(8) . . . 1_545 ?
Sn1 C1 C2 C3 -176.8(15) . . . . ?
C4 O70 C3 O71 -7(3) . . . . ?
C4 O70 C3 C2 177.1(18) . . . . ?
C1 C2 C3 O71 -14(3) . . . . ?
C1 C2 C3 O70 162.1(18) . . . . ?

loop_
_platon_squeeze_void_nr
_platon_squeeze_void_average_x
_platon_squeeze_void_average_y
_platon_squeeze_void_average_z
_platon_squeeze_void_volume
_platon_squeeze_void_count_electrons
1 0.500 0.000 0.500 379.7 39.3
2 0.500 0.500 1.000 229.4 22.7
